data_7247038
loop_
_publ_author_name
'Faraonov, Maxim A.'
'Yudanova, Evgeniya I.'
'Kuzmin, Alexey V.'
'Khasanov, Salavat S.'
'Troyanov, Sergey I.'
'Otsuka, Akihiro'
'Yamochi, Hideki'
'Kitagawa, Hiroshi'
'Konarev, Dmitri V.'

_publ_section_title
;
 Synthesis, structure and properties of coordination complexes of tin(ii)
 phthalocyanine and naphthalocyanine with transition metal fragments
;
_journal_issue 33
_journal_name_full CrystEngComm
_journal_page_first 4620
_journal_page_last 4637
_journal_paper_doi 10.1039/D3CE00564J
_journal_volume 25
_journal_year 2023
_chemical_formula_moiety '2(C36 H16 Fe N8 O4 Sn), 2(C18 H36 K N2 O6), 4(C6 H4 Cl2)'
_chemical_formula_sum 'C132 H120 Cl8 Fe2 K2 N20 O20 Sn2'
_chemical_formula_weight 3017.35
_space_group_crystal_system orthorhombic
_space_group_IT_number 29
_space_group_name_Hall 'P 2c -2ac'
_space_group_name_H-M_alt 'P c a 21'
_atom_sites_solution_hydrogens geom
_atom_sites_solution_primary dual
_audit_creation_date 2023-05-23
_audit_creation_method
;FinalCif V121 by Daniel Kratzert, Freiburg 2023, 
https://dkratzert.de/finalcif.html
;
_audit_update_record
;
2023-05-23 deposited with the CCDC.	2023-07-13 downloaded from the CCDC.
;
_cell_angle_alpha 90
_cell_angle_beta 90
_cell_angle_gamma 90
_cell_formula_units_Z 4
_cell_length_a 22.7101(6)
_cell_length_b 14.5414(8)
_cell_length_c 39.6766(16)
_cell_measurement_reflns_used 17493
_cell_measurement_temperature 150(2)
_cell_measurement_theta_max 24.1380
_cell_measurement_theta_min 1.7220
_cell_volume 13102.7(10)
_computing_cell_refinement 'CrysAlisPro 1.171.42.89a (Rigaku OD, 2023)'
_computing_data_collection 'CrysAlisPro 1.171.42.89a (Rigaku OD, 2023)'
_computing_data_reduction 'CrysAlisPro 1.171.42.89a (Rigaku OD, 2023)'
_computing_molecular_graphics 'Olex2 1.5 (Dolomanov et al., 2009)'
_computing_publication_material 'Olex2 1.5 (Dolomanov et al., 2009)'
_computing_structure_refinement 'SHELXL 2018/3 (Sheldrick, 2015)'
_computing_structure_solution 'SHELXT 2018/2 (Sheldrick, 2018)'
_diffrn_ambient_environment N~2~
_diffrn_ambient_temperature 150(2)
_diffrn_detector 'CCD plate'
_diffrn_detector_area_resol_mean 5.2283
_diffrn_detector_type AtlasS2
_diffrn_measured_fraction_theta_full 0.995
_diffrn_measured_fraction_theta_max 0.916
_diffrn_measurement_details
;
List of Runs (angles in degrees, time in seconds):

  # Type    Start    End  Width  t~exp~   \w     \q     \k     \f   Frames
#--------------------------------------------------------------------------
  1  \w    -35.00  89.00   1.00   75.00    --    8.58  19.00-180.00  124
  2  \w    -71.00  -3.00   1.00   75.00    --    8.58 -19.00   0.00   68
  3  \w    -60.00 -32.00   1.00   75.00    --    8.58 -19.00  90.00   28
  4  \w    -47.00 -19.00   1.00   75.00    --    8.58 -37.00 -60.00   28
  5  \w    -41.00  16.00   1.00   75.00    --   -8.74 -39.00 -75.84   57
  6  \w    -33.00  11.00   1.00   75.00    --   -8.74 -40.00 -10.69   44
  7  \w    -83.00  17.00   1.00   75.00    --   -8.74 -40.00-152.44  100
;
_diffrn_measurement_device 'four-circle diffractometer'
_diffrn_measurement_device_type 'Xcalibur, AtlasS2, Gemini'
_diffrn_measurement_method '\w scans'
_diffrn_orient_matrix_type 'CrysAlisPro convention (1999,Acta A55,543-557)'
_diffrn_orient_matrix_UB_11 -0.0008481000
_diffrn_orient_matrix_UB_12 -0.0485144000
_diffrn_orient_matrix_UB_13 0.0018495000
_diffrn_orient_matrix_UB_21 0.0006765000
_diffrn_orient_matrix_UB_22 -0.0050626000
_diffrn_orient_matrix_UB_23 -0.0177677000
_diffrn_orient_matrix_UB_31 0.0312226000
_diffrn_orient_matrix_UB_32 -0.0011997000
_diffrn_orient_matrix_UB_33 0.0004239000
_diffrn_radiation_monochromator graphite
_diffrn_radiation_probe x-ray
_diffrn_radiation_type 'Mo K\a'
_diffrn_radiation_wavelength 0.71073
_diffrn_reflns_av_R_equivalents 0.1398
_diffrn_reflns_av_unetI/netI 0.1573
_diffrn_reflns_Laue_measured_fraction_full 0.995
_diffrn_reflns_Laue_measured_fraction_max 0.916
_diffrn_reflns_limit_h_max 22
_diffrn_reflns_limit_h_min -27
_diffrn_reflns_limit_k_max 19
_diffrn_reflns_limit_k_min -17
_diffrn_reflns_limit_l_max 52
_diffrn_reflns_limit_l_min -52
_diffrn_reflns_number 150665
_diffrn_reflns_point_group_measured_fraction_full 0.994
_diffrn_reflns_point_group_measured_fraction_max 0.883
_diffrn_reflns_theta_full 25.242
_diffrn_reflns_theta_max 28.250
_diffrn_reflns_theta_min 1.663
_diffrn_source 'fine-focus sealed X-ray tube'
_diffrn_source_type 'Enhance (Mo) X-ray Source'
_exptl_absorpt_coefficient_mu 0.896
_exptl_absorpt_correction_T_max 0.978
_exptl_absorpt_correction_T_min 0.794
_exptl_absorpt_correction_type analytical
_exptl_absorpt_process_details
;
CrysAlisPro 1.171.42.89a (Rigaku Oxford Diffraction, 2023)
Analytical numeric absorption correction using a multifaceted crystal
model based on expressions derived by R.C. Clark & J.S. Reid.
(Clark, R. C. & Reid, J. S. (1995). Acta Cryst. A51, 887-897)
Empirical absorption correction using spherical harmonics,
implemented in SCALE3 ABSPACK scaling algorithm.
;
_exptl_crystal_colour 'metallic dark black'
_exptl_crystal_colour_lustre metallic
_exptl_crystal_colour_modifier dark
_exptl_crystal_colour_primary black
_exptl_crystal_density_diffrn 1.530
_exptl_crystal_description plate
_exptl_crystal_F_000 6152
_exptl_crystal_size_max 0.477
_exptl_crystal_size_mid 0.25
_exptl_crystal_size_min 0.026
_refine_diff_density_max 1.194
_refine_diff_density_min -0.978
_refine_diff_density_rms 0.141
_refine_ls_abs_structure_details
;
 Refined as an inversion twin.
;
_refine_ls_abs_structure_Flack 0.51(3)
_refine_ls_extinction_method none
_refine_ls_goodness_of_fit_ref 1.063
_refine_ls_hydrogen_treatment constr
_refine_ls_matrix_type full
_refine_ls_number_parameters 1599
_refine_ls_number_reflns 28632
_refine_ls_number_restraints 1518
_refine_ls_restrained_S_all 1.046
_refine_ls_R_factor_all 0.1381
_refine_ls_R_factor_gt 0.0773
_refine_ls_shift/su_max 0.000
_refine_ls_shift/su_mean 0.000
_refine_ls_structure_factor_coef Fsqd
_refine_ls_weighting_details 'w=1/[\s^2^(Fo^2^)+(0.0601P)^2^] where P=(Fo^2^+2Fc^2^)/3'
_refine_ls_weighting_scheme calc
_refine_ls_wR_factor_gt 0.1367
_refine_ls_wR_factor_ref 0.1596
_reflns_Friedel_coverage 0.901
_reflns_Friedel_fraction_full 0.993
_reflns_Friedel_fraction_max 0.849
_reflns_number_gt 18600
_reflns_number_total 28632
_reflns_threshold_expression 'I > 2\s(I)'
_cod_data_source_file d3ce00564j2.cif
_cod_data_source_block exp_1027_int1
_cod_depositor_comments 'Adding full bibliography for 7247026--7247038.cif.'
_cod_database_code 7247038
_chemical_oxdiff_formula 'C528  N80  O80  Cl32  K8  Fe8  Sn8  '
_olex2_refinement_description
;
1. Twinned data refinement
 Scales: 0.49(3)
 0.51(3)
2. Fixed Uiso
 At 1.2 times of:
  All C(H) groups, All C(H,H) groups
3. Restrained distances
 O403-C409 \\sim O403-C419
 with sigma of 0.02
 O404-C410 \\sim O404-C420
 with sigma of 0.02
 C409-C410 \\sim C419-C420
 with sigma of 0.02
 O403-C410 \\sim O403-C420
 with sigma of 0.04
 O404-C409 \\sim O404-C419
 with sigma of 0.04
4. Uiso/Uaniso restraints and constraints
C124 \\sim C135 \\sim C133 \\sim C102 \\sim C128 \\sim C125 \\sim C134 \\sim
C103 \\sim C113 \\sim C109 \\sim C118 \\sim C110 \\sim C114 \\sim C122 \\sim
C127 \\sim C131 \\sim C136 \\sim C104 \\sim C115 \\sim C116 \\sim C117 \\sim
C107 \\sim C106 \\sim C132 \\sim C111 \\sim C123 \\sim C130 \\sim C105 \\sim
C121 \\sim C126 \\sim C112 \\sim C120 \\sim C101 \\sim C119 \\sim C108 \\sim
C129: within 2A with sigma of 0.001 and sigma for terminal atoms of 0.002
within 2A
N104 \\sim N106 \\sim N101 \\sim N105 \\sim N107 \\sim N103 \\sim N102 \\sim
N00O: within 2A with sigma of 0.001 and sigma for terminal atoms of 0.002
within 2A
C233 \\sim C220 \\sim C219 \\sim C234 \\sim C203 \\sim C235 \\sim C204 \\sim
C236 \\sim C226 \\sim C201 \\sim C211 \\sim C208 \\sim C227 \\sim C209 \\sim
C212 \\sim C216 \\sim C228 \\sim C217 \\sim C231 \\sim C224 \\sim C206 \\sim
C225 \\sim C214 \\sim C232 \\sim C222 \\sim C202 \\sim C230 \\sim C207 \\sim
C205 \\sim C210 \\sim C213 \\sim C215 \\sim C221 \\sim C218 \\sim C223 \\sim
C229: within 2A with sigma of 0.001 and sigma for terminal atoms of 0.002
within 2A
N201 \\sim N208 \\sim N204 \\sim N203 \\sim N202 \\sim N205 \\sim N207 \\sim
N206: within 2A with sigma of 0.001 and sigma for terminal atoms of 0.002
within 2A
All non-hydrogen atoms restrained to be isotropic: with sigma of 0.01 and sigma
for terminal atoms of 0.02
Uanis(C409) = Uanis(C419)
Uanis(C420) = Uanis(C410)
Uanis(N103) = Uanis(N107) = Uanis(N00O) = Uanis(N101) = Uanis(N102) =
Uanis(N104) = Uanis(N105) = Uanis(N106)
Uanis(N201) = Uanis(N208) = Uanis(N204) = Uanis(N203) = Uanis(N202) =
Uanis(N205) = Uanis(N207) = Uanis(N206)
5. Others
 Sof(C419)=Sof(H41S)=Sof(H41T)=Sof(C420)=Sof(H42A)=Sof(H42B)=1-FVAR(1)
 Sof(C409)=Sof(H40Q)=Sof(H40R)=Sof(C410)=Sof(H41A)=Sof(H41B)=FVAR(1)
6.a Secondary CH2 refined with riding coordinates:
 C301(H30A,H30B), C302(H30C,H30D), C303(H30E,H30F), C304(H30G,H30H), C305(H30I,
 H30J), C306(H30K,H30L), C307(H30M,H30N), C308(H30O,H30P), C309(H30Q,H30R),
 C310(H31A,H31B), C311(H31C,H31D), C312(H31E,H31F), C313(H31G,H31H), C314(H31I,
 H31J), C315(H31K,H31L), C316(H31M,H31N), C317(H31O,H31P), C318(H31Q,H31R),
 C401(H40A,H40B), C402(H40C,H40D), C403(H40E,H40F), C404(H40G,H40H), C405(H40I,
 H40J), C406(H40K,H40L), C407(H40M,H40N), C408(H40O,H40P), C409(H40Q,H40R),
 C410(H41A,H41B), C411(H41C,H41D), C412(H41E,H41F), C413(H41G,H41H), C414(H41I,
 H41J), C415(H41K,H41L), C416(H41M,H41N), C417(H41O,H41P), C418(H41Q,H41R),
 C419(H41S,H41T), C420(H42A,H42B)
6.b Aromatic/amide H refined with riding coordinates:
 C103(H103), C104(H104), C105(H105), C106(H106), C111(H111), C112(H112),
 C113(H113), C114(H114), C119(H119), C120(H120), C121(H121), C122(H122),
 C127(H127), C128(H128), C129(H129), C130(H130), C203(H203), C204(H204),
 C205(H205), C206(H206), C211(H211), C212(H212), C213(H213), C214(H214),
 C219(H219), C220(H220), C221(H221), C222(H222), C227(H227), C228(H228),
 C229(H229), C230(H230), C53(H53), C54(H54), C55(H55), C56(H56), C63(H63),
 C64(H64), C65(H65), C66(H66), C73(H73), C74(H74), C75(H75), C76(H76), C83(H83),
  C84(H84), C85(H85), C86(H86)
;
_olex2_submission_special_instructions 'No special instructions were received'
_oxdiff_exptl_absorpt_empirical_details
;
Empirical correction (ABSPACK) includes:
- Absorption correction using spherical harmonics
- Frame scaling
;
_oxdiff_exptl_absorpt_empirical_full_max 1.108
_oxdiff_exptl_absorpt_empirical_full_min 0.897
_shelx_shelxl_version_number 2018/3
_shelx_space_group_comment
;
The symmetry employed for this shelxl refinement is uniquely defined
by the following loop, which should always be used as a source of
symmetry information in preference to the above space-group names.
They are only intended as comments.
;
_shelx_estimated_absorpt_t_min 0.674
_shelx_estimated_absorpt_t_max 0.977

loop_
_space_group_symop_operation_xyz
'x, y, z'
'-x, -y, z+1/2'
'x+1/2, -y, z'
'-x+1/2, y, z+1/2'

loop_
_atom_site_label
_atom_site_type_symbol
_atom_site_fract_x
_atom_site_fract_y
_atom_site_fract_z
_atom_site_U_iso_or_equiv
_atom_site_adp_type
_atom_site_occupancy
_atom_site_site_symmetry_order
_atom_site_calc_flag
_atom_site_refinement_flags_posn
_atom_site_refinement_flags_adp
_atom_site_refinement_flags_occupancy
_atom_site_disorder_assembly
_atom_site_disorder_group
Sn11 Sn 0.70288(3) 0.07254(5) 0.35615(2) 0.01113(17) Uani 1 1 d . U . . .
Fe11 Fe 0.74654(7) 0.20537(12) 0.32611(4) 0.0154(4) Uani 1 1 d . U . . .
O133 O 0.8039(4) 0.0730(7) 0.2812(2) 0.036(2) Uani 1 1 d . U . . .
O134 O 0.6263(4) 0.2589(6) 0.3081(3) 0.034(2) Uani 1 1 d . U . . .
O135 O 0.7908(4) 0.2597(8) 0.3927(2) 0.044(3) Uani 1 1 d . U . . .
O136 O 0.8062(4) 0.3611(8) 0.2942(3) 0.048(3) Uani 1 1 d . U . . .
N00O N 0.5548(4) 0.1288(7) 0.3759(2) 0.0129(8) Uani 1 1 d . U . . .
N101 N 0.6166(4) 0.0352(7) 0.3392(2) 0.0129(8) Uani 1 1 d . U . . .
N102 N 0.6421(4) -0.0681(7) 0.2932(2) 0.0129(8) Uani 1 1 d . U . . .
N103 N 0.7231(4) -0.0578(6) 0.3331(2) 0.0129(8) Uani 1 1 d . U . . .
N104 N 0.8165(4) -0.0939(6) 0.3607(2) 0.0129(8) Uani 1 1 d . U . . .
N105 N 0.7594(3) 0.0142(6) 0.3941(2) 0.0129(8) Uani 1 1 d . U . . .
N106 N 0.7287(4) 0.1043(6) 0.4431(2) 0.0129(8) Uani 1 1 d . U . . .
N107 N 0.6524(4) 0.1066(6) 0.4007(2) 0.0129(8) Uani 1 1 d . U . . .
C101 C 0.5648(4) 0.0793(8) 0.3491(3) 0.0144(12) Uani 1 1 d . U . . .
C102 C 0.5188(5) 0.0563(8) 0.3245(3) 0.0144(10) Uani 1 1 d . U . . .
C103 C 0.4585(4) 0.0766(8) 0.3239(3) 0.0146(11) Uani 1 1 d . U . . .
H103 H 0.440445 0.113332 0.340795 0.018 Uiso 1 1 calc R U . . .
C104 C 0.4263(5) 0.0397(8) 0.2969(3) 0.0149(11) Uani 1 1 d . U . . .
H104 H 0.385383 0.052484 0.295414 0.018 Uiso 1 1 calc R U . . .
C105 C 0.4517(4) -0.0134(8) 0.2731(3) 0.0150(11) Uani 1 1 d . U . . .
H105 H 0.427958 -0.036945 0.255345 0.018 Uiso 1 1 calc R U . . .
C106 C 0.5115(4) -0.0347(8) 0.2736(3) 0.0148(11) Uani 1 1 d . U . . .
H106 H 0.529246 -0.070656 0.256347 0.018 Uiso 1 1 calc R U . . .
C107 C 0.5437(4) -0.0010(8) 0.3004(3) 0.0144(10) Uani 1 1 d . U . . .
C108 C 0.6052(4) -0.0126(8) 0.3097(3) 0.0142(12) Uani 1 1 d . U . . .
C109 C 0.6952(4) -0.0895(8) 0.3044(3) 0.0145(12) Uani 1 1 d . U . . .
C110 C 0.7328(5) -0.1589(8) 0.2886(3) 0.0149(10) Uani 1 1 d . U . . .
C111 C 0.7244(5) -0.2129(8) 0.2605(3) 0.0154(11) Uani 1 1 d . U . . .
H111 H 0.689903 -0.207056 0.247066 0.018 Uiso 1 1 calc R U . . .
C112 C 0.7673(4) -0.2753(8) 0.2524(3) 0.0158(11) Uani 1 1 d . U . . .
H112 H 0.762826 -0.312112 0.232823 0.019 Uiso 1 1 calc R U . . .
C113 C 0.8181(5) -0.2862(8) 0.2725(3) 0.0157(11) Uani 1 1 d . U . . .
H113 H 0.846595 -0.331328 0.266772 0.019 Uiso 1 1 calc R U . . .
C114 C 0.8262(5) -0.2308(8) 0.3005(3) 0.0153(11) Uani 1 1 d . U . . .
H114 H 0.860744 -0.236283 0.313850 0.018 Uiso 1 1 calc R U . . .
C115 C 0.7834(4) -0.1677(8) 0.3087(3) 0.0149(10) Uani 1 1 d . U . . .
C116 C 0.7776(4) -0.1024(8) 0.3363(3) 0.0145(12) Uani 1 1 d . U . . .
C117 C 0.8077(5) -0.0416(8) 0.3874(3) 0.0174(13) Uani 1 1 d . U . . .
C118 C 0.8480(5) -0.0381(8) 0.4159(3) 0.0176(11) Uani 1 1 d . U . . .
C119 C 0.9030(5) -0.0796(9) 0.4224(3) 0.0182(11) Uani 1 1 d . U . . .
H119 H 0.922609 -0.115840 0.405970 0.022 Uiso 1 1 calc R U . . .
C120 C 0.9271(5) -0.0643(8) 0.4545(3) 0.0188(11) Uani 1 1 d . U . . .
H120 H 0.962973 -0.093830 0.460293 0.023 Uiso 1 1 calc R U . . .
C121 C 0.9002(5) -0.0077(8) 0.4779(3) 0.0189(11) Uani 1 1 d . U . . .
H121 H 0.919229 0.002166 0.498950 0.023 Uiso 1 1 calc R U . . .
C122 C 0.8469(5) 0.0349(9) 0.4720(3) 0.0184(11) Uani 1 1 d . U . . .
H122 H 0.828856 0.073002 0.488532 0.022 Uiso 1 1 calc R U . . .
C123 C 0.8205(5) 0.0194(9) 0.4404(3) 0.0176(11) Uani 1 1 d . U . . .
C124 C 0.7658(5) 0.0524(8) 0.4259(3) 0.0170(13) Uani 1 1 d . U . . .
C125 C 0.6764(5) 0.1281(8) 0.4314(3) 0.0179(13) Uani 1 1 d . U . . .
C126 C 0.6341(5) 0.1776(8) 0.4516(3) 0.0182(11) Uani 1 1 d . U . . .
C127 C 0.6364(5) 0.2078(8) 0.4851(3) 0.0191(11) Uani 1 1 d . U . . .
H127 H 0.670536 0.200284 0.498602 0.023 Uiso 1 1 calc R U . . .
C128 C 0.5862(5) 0.2491(8) 0.4971(3) 0.0195(12) Uani 1 1 d . U . . .
H128 H 0.585730 0.269330 0.519907 0.023 Uiso 1 1 calc R U . . .
C129 C 0.5359(5) 0.2628(8) 0.4775(3) 0.0193(12) Uani 1 1 d . U . . .
H129 H 0.503063 0.293998 0.486890 0.023 Uiso 1 1 calc R U . . .
C130 C 0.5329(5) 0.2314(8) 0.4441(3) 0.0189(11) Uani 1 1 d . U . . .
H130 H 0.498619 0.240170 0.430695 0.023 Uiso 1 1 calc R U . . .
C131 C 0.5832(5) 0.1859(8) 0.4313(3) 0.0182(11) Uani 1 1 d . U . . .
C132 C 0.5952(5) 0.1429(9) 0.4000(3) 0.0179(13) Uani 1 1 d . U . . .
C133 C 0.7819(5) 0.1228(9) 0.2996(3) 0.022(3) Uani 1 1 d . U . . .
C134 C 0.6738(5) 0.2375(9) 0.3150(3) 0.020(3) Uani 1 1 d . U . . .
C135 C 0.7732(5) 0.2357(9) 0.3665(3) 0.025(3) Uani 1 1 d . U . . .
C136 C 0.7813(5) 0.3000(10) 0.3066(3) 0.021(3) Uani 1 1 d . U . . .
Sn21 Sn 0.44086(3) 0.42351(5) 0.64201(2) 0.01222(17) Uani 1 1 d . U . . .
Fe21 Fe 0.48339(7) 0.28888(12) 0.67140(4) 0.0172(4) Uani 1 1 d . U . . .
O233 O 0.5168(5) 0.2215(8) 0.6042(3) 0.054(3) Uani 1 1 d . U . . .
O234 O 0.3635(4) 0.2421(7) 0.6927(3) 0.040(3) Uani 1 1 d . U . . .
O235 O 0.5452(4) 0.4193(7) 0.7151(2) 0.040(3) Uani 1 1 d . U . . .
O236 O 0.5430(4) 0.1345(8) 0.7040(3) 0.046(3) Uani 1 1 d . U . . .
N201 N 0.4621(4) 0.5547(6) 0.6643(2) 0.0141(8) Uani 1 1 d . U . . .
N202 N 0.5539(3) 0.5912(6) 0.6381(2) 0.0141(8) Uani 1 1 d . U . . .
N203 N 0.4979(4) 0.4810(7) 0.6038(3) 0.0141(8) Uani 1 1 d . U . . .
N204 N 0.4688(4) 0.3883(6) 0.5551(2) 0.0141(8) Uani 1 1 d . U . . .
N205 N 0.3908(4) 0.3875(7) 0.5976(2) 0.0141(8) Uani 1 1 d . U . . .
N206 N 0.2929(3) 0.3658(7) 0.6219(3) 0.0141(8) Uani 1 1 d . U . . .
N207 N 0.3536(4) 0.4608(7) 0.6592(2) 0.0141(8) Uani 1 1 d . U . . .
N208 N 0.3801(4) 0.5641(6) 0.7060(2) 0.0141(8) Uani 1 1 d . U . . .
C201 C 0.4338(4) 0.5848(8) 0.6943(3) 0.0157(12) Uani 1 1 d . U . . .
C202 C 0.4708(5) 0.6528(8) 0.7109(3) 0.0162(10) Uani 1 1 d . U . . .
C203 C 0.4620(5) 0.7071(8) 0.7393(3) 0.0167(11) Uani 1 1 d . U . . .
H203 H 0.428180 0.699891 0.753117 0.020 Uiso 1 1 calc R U . . .
C204 C 0.5049(4) 0.7725(8) 0.7467(3) 0.0172(11) Uani 1 1 d . U . . .
H204 H 0.499786 0.811742 0.765596 0.021 Uiso 1 1 calc R U . . .
C205 C 0.5559(5) 0.7818(8) 0.7266(3) 0.0173(11) Uani 1 1 d . U . . .
H205 H 0.585279 0.825018 0.732841 0.021 Uiso 1 1 calc R U . . .
C206 C 0.5635(5) 0.7288(8) 0.6981(3) 0.0169(11) Uani 1 1 d . U . . .
H206 H 0.597046 0.736563 0.684078 0.020 Uiso 1 1 calc R U . . .
C207 C 0.5208(5) 0.6641(9) 0.6905(3) 0.0163(10) Uani 1 1 d . U . . .
C208 C 0.5149(5) 0.5980(8) 0.6623(3) 0.0160(12) Uani 1 1 d . U . . .
C209 C 0.5453(5) 0.5370(9) 0.6107(3) 0.0188(13) Uani 1 1 d . U . . .
C210 C 0.5848(5) 0.5359(9) 0.5820(3) 0.0191(11) Uani 1 1 d . U . . .
C211 C 0.6381(5) 0.5807(8) 0.5757(3) 0.0197(11) Uani 1 1 d . U . . .
H211 H 0.654608 0.621768 0.591788 0.024 Uiso 1 1 calc R U . . .
C212 C 0.6658(5) 0.5637(8) 0.5458(3) 0.0203(12) Uani 1 1 d . U . . .
H212 H 0.703959 0.588334 0.541825 0.024 Uiso 1 1 calc R U . . .
C213 C 0.6377(5) 0.5087(8) 0.5203(3) 0.0205(12) Uani 1 1 d . U . . .
H213 H 0.656258 0.500282 0.499020 0.025 Uiso 1 1 calc R U . . .
C214 C 0.5851(5) 0.4692(9) 0.5264(3) 0.0201(11) Uani 1 1 d . U . . .
H214 H 0.566133 0.434032 0.509457 0.024 Uiso 1 1 calc R U . . .
C215 C 0.5589(5) 0.4803(9) 0.5578(3) 0.0194(11) Uani 1 1 d . U . . .
C216 C 0.5040(5) 0.4453(8) 0.5716(3) 0.0191(13) Uani 1 1 d . U . . .
C217 C 0.4165(5) 0.3616(9) 0.5671(3) 0.0197(13) Uani 1 1 d . U . . .
C218 C 0.3748(5) 0.3080(9) 0.5484(3) 0.0203(11) Uani 1 1 d . U . . .
C219 C 0.3770(5) 0.2661(8) 0.5171(3) 0.0210(11) Uani 1 1 d . U . . .
H219 H 0.412223 0.268513 0.504209 0.025 Uiso 1 1 calc R U . . .
C220 C 0.3284(5) 0.2208(9) 0.5045(3) 0.0216(12) Uani 1 1 d . U . . .
H220 H 0.329757 0.191894 0.482995 0.026 Uiso 1 1 calc R U . . .
C221 C 0.2763(5) 0.2184(9) 0.5243(3) 0.0215(12) Uani 1 1 d . U . . .
H221 H 0.242626 0.187482 0.515796 0.026 Uiso 1 1 calc R U . . .
C222 C 0.2732(5) 0.2589(9) 0.5551(3) 0.0209(11) Uani 1 1 d . U . . .
H222 H 0.237875 0.256395 0.567949 0.025 Uiso 1 1 calc R U . . .
C223 C 0.3224(5) 0.3041(9) 0.5675(3) 0.0202(11) Uani 1 1 d . U . . .
C224 C 0.3329(5) 0.3540(9) 0.5984(3) 0.0197(13) Uani 1 1 d . U . . .
C225 C 0.3020(4) 0.4182(8) 0.6497(3) 0.0155(12) Uani 1 1 d . U . . .
C226 C 0.2564(4) 0.4430(8) 0.6725(3) 0.0156(10) Uani 1 1 d . U . . .
C227 C 0.1961(4) 0.4236(8) 0.6737(3) 0.0160(11) Uani 1 1 d . U . . .
H227 H 0.178267 0.386046 0.657029 0.019 Uiso 1 1 calc R U . . .
C228 C 0.1631(5) 0.4603(8) 0.6997(3) 0.0164(11) Uani 1 1 d . U . . .
H228 H 0.121830 0.449615 0.700357 0.020 Uiso 1 1 calc R U . . .
C229 C 0.1901(4) 0.5140(8) 0.7255(3) 0.0164(11) Uani 1 1 d . U . . .
H229 H 0.167025 0.535292 0.743948 0.020 Uiso 1 1 calc R U . . .
C230 C 0.2489(4) 0.5353(8) 0.7241(3) 0.0160(11) Uani 1 1 d . U . . .
H230 H 0.266152 0.574411 0.740562 0.019 Uiso 1 1 calc R U . . .
C231 C 0.2830(4) 0.4986(8) 0.6981(3) 0.0156(11) Uani 1 1 d . U . . .
C232 C 0.3431(4) 0.5088(8) 0.6883(3) 0.0154(12) Uani 1 1 d . U . . .
C233 C 0.5043(5) 0.2493(9) 0.6303(4) 0.029(3) Uani 1 1 d . U . . .
C234 C 0.4102(6) 0.2611(9) 0.6842(3) 0.024(3) Uani 1 1 d . U . . .
C235 C 0.5212(5) 0.3684(9) 0.6965(4) 0.026(3) Uani 1 1 d . U . . .
C236 C 0.5189(5) 0.1958(10) 0.6911(3) 0.025(3) Uani 1 1 d . U . . .
K31 K 0.57209(11) 0.6680(2) 0.36737(7) 0.0240(7) Uani 1 1 d . U . . .
O301 O 0.4974(4) 0.5915(6) 0.4157(2) 0.032(2) Uani 1 1 d . U . . .
O302 O 0.6017(4) 0.4950(6) 0.3980(3) 0.031(2) Uani 1 1 d . U . . .
O303 O 0.4920(4) 0.7612(7) 0.3249(2) 0.034(2) Uani 1 1 d . U . . .
O304 O 0.5700(4) 0.6269(7) 0.2980(2) 0.030(2) Uani 1 1 d . U . . .
O305 O 0.6012(3) 0.8139(6) 0.4122(2) 0.028(2) Uani 1 1 d . U . . .
O306 O 0.6903(3) 0.7227(6) 0.3733(2) 0.027(2) Uani 1 1 d . U . . .
N301 N 0.4759(4) 0.7842(8) 0.3977(3) 0.026(3) Uani 1 1 d . U . . .
N302 N 0.6672(4) 0.5479(7) 0.3380(3) 0.023(3) Uani 1 1 d . U . . .
C301 C 0.4321(5) 0.7201(9) 0.4120(4) 0.029(3) Uani 1 1 d . U . . .
H30A H 0.411697 0.688088 0.393304 0.035 Uiso 1 1 calc R U . . .
H30B H 0.402263 0.755781 0.424619 0.035 Uiso 1 1 calc R U . . .
C302 C 0.4589(6) 0.6497(10) 0.4351(4) 0.039(4) Uani 1 1 d . U . . .
H30C H 0.481414 0.680758 0.453141 0.047 Uiso 1 1 calc R U . . .
H30D H 0.427500 0.612380 0.445642 0.047 Uiso 1 1 calc R U . . .
C303 C 0.5280(7) 0.5284(11) 0.4379(4) 0.043(4) Uani 1 1 d . U . . .
H30E H 0.499740 0.500173 0.453874 0.051 Uiso 1 1 calc R U . . .
H30F H 0.558071 0.561994 0.451135 0.051 Uiso 1 1 calc R U . . .
C304 C 0.5565(6) 0.4561(11) 0.4176(4) 0.040(4) Uani 1 1 d . U . . .
H30G H 0.573031 0.408318 0.432607 0.048 Uiso 1 1 calc R U . . .
H30H H 0.526969 0.426721 0.402714 0.048 Uiso 1 1 calc R U . . .
C305 C 0.6243(6) 0.4304(10) 0.3750(4) 0.035(4) Uani 1 1 d . U . . .
H30I H 0.594521 0.417101 0.357419 0.042 Uiso 1 1 calc R U . . .
H30J H 0.633433 0.372266 0.386869 0.042 Uiso 1 1 calc R U . . .
C306 C 0.6785(5) 0.4669(9) 0.3590(4) 0.031(3) Uani 1 1 d . U . . .
H30K H 0.707154 0.483338 0.376787 0.037 Uiso 1 1 calc R U . . .
H30L H 0.696419 0.418155 0.344884 0.037 Uiso 1 1 calc R U . . .
C307 C 0.4474(6) 0.8392(10) 0.3712(4) 0.035(4) Uani 1 1 d . U . . .
H30M H 0.471991 0.894107 0.366715 0.042 Uiso 1 1 calc R U . . .
H30N H 0.408889 0.861047 0.379697 0.042 Uiso 1 1 calc R U . . .
C308 C 0.4376(6) 0.7901(10) 0.3387(4) 0.037(4) Uani 1 1 d . U . . .
H30O H 0.411991 0.735965 0.342534 0.044 Uiso 1 1 calc R U . . .
H30P H 0.417367 0.831487 0.322589 0.044 Uiso 1 1 calc R U . . .
C309 C 0.4855(6) 0.7235(11) 0.2920(3) 0.035(4) Uani 1 1 d . U . . .
H30Q H 0.466184 0.768747 0.277031 0.042 Uiso 1 1 calc R U . . .
H30R H 0.460565 0.667688 0.292978 0.042 Uiso 1 1 calc R U . . .
C310 C 0.5448(6) 0.6997(11) 0.2786(4) 0.037(4) Uani 1 1 d . U . . .
H31A H 0.541391 0.680403 0.254765 0.044 Uiso 1 1 calc R U . . .
H31B H 0.570704 0.754377 0.279599 0.044 Uiso 1 1 calc R U . . .
C311 C 0.6222(6) 0.5896(11) 0.2824(4) 0.035(4) Uani 1 1 d . U . . .
H31C H 0.651667 0.638975 0.279194 0.042 Uiso 1 1 calc R U . . .
H31D H 0.612238 0.563779 0.260070 0.042 Uiso 1 1 calc R U . . .
C312 C 0.6475(6) 0.5154(10) 0.3046(4) 0.036(4) Uani 1 1 d . U . . .
H31E H 0.617335 0.467013 0.307775 0.043 Uiso 1 1 calc R U . . .
H31F H 0.681390 0.487042 0.292802 0.043 Uiso 1 1 calc R U . . .
C313 C 0.4994(6) 0.8457(10) 0.4241(4) 0.036(4) Uani 1 1 d . U . . .
H31G H 0.504631 0.810663 0.445309 0.044 Uiso 1 1 calc R U . . .
H31H H 0.470989 0.895951 0.428450 0.044 Uiso 1 1 calc R U . . .
C314 C 0.5589(6) 0.8867(11) 0.4131(4) 0.037(4) Uani 1 1 d . U . . .
H31I H 0.555175 0.915044 0.390520 0.044 Uiso 1 1 calc R U . . .
H31J H 0.571481 0.934755 0.429242 0.044 Uiso 1 1 calc R U . . .
C315 C 0.6583(6) 0.8494(9) 0.4056(4) 0.034(4) Uani 1 1 d . U . . .
H31K H 0.670044 0.891880 0.423913 0.041 Uiso 1 1 calc R U . . .
H31L H 0.657910 0.884258 0.384188 0.041 Uiso 1 1 calc R U . . .
C316 C 0.7015(5) 0.7721(10) 0.4033(4) 0.033(4) Uani 1 1 d . U . . .
H31M H 0.742137 0.796631 0.403012 0.039 Uiso 1 1 calc R U . . .
H31N H 0.697312 0.731019 0.423039 0.039 Uiso 1 1 calc R U . . .
C317 C 0.7360(5) 0.6570(9) 0.3660(3) 0.027(3) Uani 1 1 d . U . . .
H31O H 0.740162 0.613437 0.385014 0.032 Uiso 1 1 calc R U . . .
H31P H 0.774041 0.689340 0.362985 0.032 Uiso 1 1 calc R U . . .
C318 C 0.7208(6) 0.6061(10) 0.3347(4) 0.030(3) Uani 1 1 d . U . . .
H31Q H 0.714674 0.650834 0.316259 0.036 Uiso 1 1 calc R U . . .
H31R H 0.754444 0.566385 0.328401 0.036 Uiso 1 1 calc R U . . .
K41 K 0.30556(11) 0.8307(2) 0.63386(7) 0.0262(7) Uani 1 1 d . U . . .
O401 O 0.3060(4) 0.8720(7) 0.7026(3) 0.038(3) Uani 1 1 d . U . . .
O402 O 0.2252(4) 0.7423(7) 0.6759(3) 0.038(2) Uani 1 1 d . U . . .
O403 O 0.3436(5) 0.9925(9) 0.6007(4) 0.070(4) Uani 1 1 d D U . . .
O404 O 0.2307(4) 0.9144(7) 0.5871(3) 0.052(3) Uani 1 1 d D U . . .
O405 O 0.4214(4) 0.7677(7) 0.6298(2) 0.034(2) Uani 1 1 d . U . . .
O406 O 0.3288(4) 0.6819(6) 0.5908(2) 0.034(2) Uani 1 1 d . U . . .
N401 N 0.4035(5) 0.9469(8) 0.6618(3) 0.033(3) Uani 1 1 d . U . . .
N402 N 0.2055(5) 0.7213(8) 0.6042(3) 0.036(3) Uani 1 1 d . U . . .
C401 C 0.3821(7) 0.9830(12) 0.6945(5) 0.054(5) Uani 1 1 d . U . . .
H40A H 0.415160 1.013902 0.706245 0.065 Uiso 1 1 calc R U . . .
H40B H 0.351287 1.029662 0.690289 0.065 Uiso 1 1 calc R U . . .
C402 C 0.3578(7) 0.9107(13) 0.7169(4) 0.052(5) Uani 1 1 d . U . . .
H40C H 0.387562 0.861883 0.720268 0.062 Uiso 1 1 calc R U . . .
H40D H 0.348390 0.937670 0.739182 0.062 Uiso 1 1 calc R U . . .
C403 C 0.2842(6) 0.7962(11) 0.7216(4) 0.040(4) Uani 1 1 d . U . . .
H40E H 0.283724 0.811618 0.745872 0.047 Uiso 1 1 calc R U . . .
H40F H 0.309846 0.741903 0.718276 0.047 Uiso 1 1 calc R U . . .
C404 C 0.2229(6) 0.7752(12) 0.7097(4) 0.048(4) Uani 1 1 d . U . . .
H40G H 0.204815 0.728073 0.724442 0.057 Uiso 1 1 calc R U . . .
H40H H 0.198391 0.831431 0.710765 0.057 Uiso 1 1 calc R U . . .
C405 C 0.1688(6) 0.7213(12) 0.6641(4) 0.050(4) Uani 1 1 d . U . . .
H40I H 0.146015 0.778452 0.660396 0.060 Uiso 1 1 calc R U . . .
H40J H 0.147559 0.682952 0.680755 0.060 Uiso 1 1 calc R U . . .
C406 C 0.1760(6) 0.6683(11) 0.6305(4) 0.046(4) Uani 1 1 d . U . . .
H40K H 0.198843 0.611535 0.634836 0.055 Uiso 1 1 calc R U . . .
H40L H 0.136568 0.649815 0.622340 0.055 Uiso 1 1 calc R U . . .
C407 C 0.4166(6) 1.0273(10) 0.6396(5) 0.048(4) Uani 1 1 d . U . . .
H40M H 0.434738 1.076281 0.653470 0.057 Uiso 1 1 calc R U . . .
H40N H 0.445758 1.008328 0.622450 0.057 Uiso 1 1 calc R U . . .
C408 C 0.3646(8) 1.0654(13) 0.6224(5) 0.068(5) Uani 1 1 d . U . . .
H40O H 0.333994 1.083137 0.638882 0.081 Uiso 1 1 calc R U . . .
H40P H 0.375539 1.120218 0.608950 0.081 Uiso 1 1 calc R U . . .
C409 C 0.2961(10) 1.0419(17) 0.5823(7) 0.050(6) Uani 0.618(18) 1 d D U P A 1
H40Q H 0.312715 1.089495 0.567176 0.060 Uiso 0.618(18) 1 calc R U P A 1
H40R H 0.268324 1.071370 0.598169 0.060 Uiso 0.618(18) 1 calc R U P A 1
C410 C 0.2662(10) 0.9675(17) 0.5624(5) 0.038(5) Uani 0.618(18) 1 d D U P A 1
H41A H 0.240433 0.994509 0.544816 0.045 Uiso 0.618(18) 1 calc R U P A 1
H41B H 0.295588 0.927343 0.551327 0.045 Uiso 0.618(18) 1 calc R U P A 1
C411 C 0.1921(7) 0.8604(13) 0.5676(4) 0.055(5) Uani 1 1 d . U . . .
H41C H 0.214309 0.828852 0.549528 0.066 Uiso 1 1 calc R U . . .
H41D H 0.161908 0.900050 0.557014 0.066 Uiso 1 1 calc R U . . .
C412 C 0.1638(6) 0.7924(12) 0.5895(5) 0.050(4) Uani 1 1 d . U . . .
H41E H 0.132922 0.760199 0.576481 0.060 Uiso 1 1 calc R U . . .
H41F H 0.144166 0.825160 0.608312 0.060 Uiso 1 1 calc R U . . .
C413 C 0.4548(6) 0.8880(10) 0.6655(4) 0.036(4) Uani 1 1 d . U . . .
H41G H 0.448166 0.844876 0.684385 0.044 Uiso 1 1 calc R U . . .
H41H H 0.489396 0.926484 0.671167 0.044 Uiso 1 1 calc R U . . .
C414 C 0.4682(6) 0.8336(10) 0.6339(4) 0.037(4) Uani 1 1 d . U . . .
H41I H 0.470109 0.874969 0.614159 0.045 Uiso 1 1 calc R U . . .
H41J H 0.506462 0.801640 0.636202 0.045 Uiso 1 1 calc R U . . .
C415 C 0.4300(6) 0.7166(12) 0.5997(4) 0.042(4) Uani 1 1 d . U . . .
H41K H 0.470064 0.689843 0.599572 0.051 Uiso 1 1 calc R U . . .
H41L H 0.426474 0.758060 0.579956 0.051 Uiso 1 1 calc R U . . .
C416 C 0.3853(6) 0.6412(10) 0.5970(4) 0.039(4) Uani 1 1 d . U . . .
H41M H 0.395747 0.599108 0.578331 0.047 Uiso 1 1 calc R U . . .
H41N H 0.384215 0.605332 0.618191 0.047 Uiso 1 1 calc R U . . .
C417 C 0.2857(6) 0.6129(11) 0.5876(5) 0.047(4) Uani 1 1 d . U . . .
H41O H 0.280827 0.579955 0.609316 0.056 Uiso 1 1 calc R U . . .
H41P H 0.297506 0.567790 0.570217 0.056 Uiso 1 1 calc R U . . .
C418 C 0.2291(6) 0.6585(12) 0.5778(4) 0.051(4) Uani 1 1 d . U . . .
H41Q H 0.235521 0.694060 0.556874 0.061 Uiso 1 1 calc R U . . .
H41R H 0.199366 0.610531 0.572958 0.061 Uiso 1 1 calc R U . . .
Cl51 Cl 0.65492(16) 0.9596(3) 0.49247(10) 0.0455(10) Uani 1 1 d . U . . .
Cl52 Cl 0.53830(18) 1.0316(3) 0.52688(13) 0.0551(12) Uani 1 1 d . U . . .
C51 C 0.6001(6) 0.8830(11) 0.5044(4) 0.039(4) Uani 1 1 d . U . . .
C52 C 0.5485(6) 0.9181(10) 0.5204(4) 0.038(4) Uani 1 1 d . U . . .
C53 C 0.5063(6) 0.8564(12) 0.5296(4) 0.044(4) Uani 1 1 d . U . . .
H53 H 0.471031 0.878022 0.539775 0.052 Uiso 1 1 calc R U . . .
C54 C 0.5137(6) 0.7626(10) 0.5244(3) 0.034(3) Uani 1 1 d . U . . .
H54 H 0.483821 0.720622 0.531152 0.041 Uiso 1 1 calc R U . . .
C55 C 0.5644(6) 0.7310(12) 0.5096(4) 0.050(4) Uani 1 1 d . U . . .
H55 H 0.568698 0.666596 0.506324 0.060 Uiso 1 1 calc R U . . .
C56 C 0.6091(6) 0.7879(10) 0.4993(4) 0.037(4) Uani 1 1 d . U . . .
H56 H 0.644043 0.764654 0.489275 0.045 Uiso 1 1 calc R U . . .
Cl61 Cl 0.62825(17) 0.8369(3) 0.58956(11) 0.0558(12) Uani 1 1 d . U . . .
Cl62 Cl 0.57966(15) 1.0162(3) 0.62430(12) 0.0467(11) Uani 1 1 d . U . . .
C61 C 0.6549(5) 0.8731(10) 0.6285(3) 0.032(3) Uani 1 1 d . U . . .
C62 C 0.6324(5) 0.9500(8) 0.6438(4) 0.025(3) Uani 1 1 d . U . . .
C63 C 0.6521(6) 0.9738(11) 0.6748(4) 0.043(4) Uani 1 1 d . U . . .
H63 H 0.635860 1.025982 0.685771 0.051 Uiso 1 1 calc R U . . .
C64 C 0.6960(6) 0.9227(12) 0.6909(4) 0.049(4) Uani 1 1 d . U . . .
H64 H 0.710198 0.940970 0.712427 0.059 Uiso 1 1 calc R U . . .
C65 C 0.7185(6) 0.8455(11) 0.6753(4) 0.037(4) Uani 1 1 d . U . . .
H65 H 0.747609 0.809463 0.686377 0.045 Uiso 1 1 calc R U . . .
C66 C 0.6990(5) 0.8206(9) 0.6438(3) 0.026(3) Uani 1 1 d . U . . .
H66 H 0.715127 0.768607 0.632670 0.031 Uiso 1 1 calc R U . . .
Cl71 Cl 0.39057(17) 0.3459(3) 0.41483(11) 0.0532(11) Uani 1 1 d . U . . .
Cl72 Cl 0.34410(14) 0.5245(3) 0.37872(12) 0.0463(11) Uani 1 1 d . U . . .
C71 C 0.4150(5) 0.3747(9) 0.3750(3) 0.026(3) Uani 1 1 d . U . . .
C72 C 0.3937(5) 0.4533(9) 0.3598(4) 0.031(3) Uani 1 1 d . U . . .
C73 C 0.4146(6) 0.4774(12) 0.3270(5) 0.047(4) Uani 1 1 d . U . . .
H73 H 0.401198 0.531531 0.316004 0.057 Uiso 1 1 calc R U . . .
C74 C 0.4552(6) 0.4191(12) 0.3115(4) 0.047(4) Uani 1 1 d . U . . .
H74 H 0.468311 0.432369 0.289320 0.057 Uiso 1 1 calc R U . . .
C75 C 0.4763(6) 0.3435(11) 0.3277(4) 0.038(4) Uani 1 1 d . U . . .
H75 H 0.505863 0.307243 0.317199 0.046 Uiso 1 1 calc R U . . .
C76 C 0.4555(5) 0.3183(9) 0.3594(4) 0.031(3) Uani 1 1 d . U . . .
H76 H 0.468949 0.263625 0.370013 0.037 Uiso 1 1 calc R U . . .
Cl81 Cl 0.3920(2) 0.5166(4) 0.50911(13) 0.0681(14) Uani 1 1 d . U . . .
Cl82 Cl 0.3583(2) 0.7270(3) 0.50321(13) 0.0661(13) Uani 1 1 d . U . . .
C81 C 0.3281(8) 0.5475(12) 0.4872(4) 0.056(5) Uani 1 1 d . U . . .
C82 C 0.3154(7) 0.6443(12) 0.4840(4) 0.047(4) Uani 1 1 d . U . . .
C83 C 0.2660(7) 0.6664(13) 0.4663(4) 0.056(5) Uani 1 1 d . U . . .
H83 H 0.256298 0.729946 0.465378 0.068 Uiso 1 1 calc R U . . .
C84 C 0.2261(6) 0.6041(10) 0.4486(3) 0.036(3) Uani 1 1 d . U . . .
H84 H 0.192881 0.621752 0.435515 0.043 Uiso 1 1 calc R U . . .
C85 C 0.2455(8) 0.5125(15) 0.4543(4) 0.068(5) Uani 1 1 d . U . . .
H85 H 0.221752 0.467259 0.443650 0.082 Uiso 1 1 calc R U . . .
C86 C 0.2913(7) 0.4771(16) 0.4720(5) 0.070(6) Uani 1 1 d . U . . .
H86 H 0.298581 0.413023 0.474250 0.084 Uiso 1 1 calc R U . . .
C419 C 0.3138(13) 0.987(3) 0.5662(8) 0.050(6) Uani 0.382(18) 1 d D U P A 2
H41S H 0.329362 1.033702 0.550469 0.060 Uiso 0.382(18) 1 calc R U P A 2
H41T H 0.318458 0.924978 0.556011 0.060 Uiso 0.382(18) 1 calc R U P A 2
C420 C 0.2505(12) 1.006(2) 0.5754(10) 0.038(5) Uani 0.382(18) 1 d D U P A 2
H42A H 0.247562 1.052340 0.593448 0.045 Uiso 0.382(18) 1 calc R U P A 2
H42B H 0.227590 1.026486 0.555555 0.045 Uiso 0.382(18) 1 calc R U P A 2

loop_
_atom_site_aniso_label
_atom_site_aniso_U_11
_atom_site_aniso_U_22
_atom_site_aniso_U_33
_atom_site_aniso_U_23
_atom_site_aniso_U_13
_atom_site_aniso_U_12
Sn11 0.0113(3) 0.0111(4) 0.0110(4) -0.0004(4) -0.0005(3) 0.0010(3)
Fe11 0.0152(8) 0.0159(10) 0.0151(9) 0.0024(8) -0.0004(7) -0.0014(7)
O133 0.042(5) 0.030(6) 0.038(6) 0.005(5) 0.014(5) 0.012(5)
O134 0.028(5) 0.032(6) 0.042(6) 0.013(5) -0.002(4) 0.009(4)
O135 0.051(6) 0.058(7) 0.022(5) 0.002(5) -0.006(5) -0.036(5)
O136 0.053(6) 0.047(7) 0.045(7) 0.020(6) 0.002(5) -0.020(5)
N00O 0.0145(16) 0.0127(18) 0.0115(17) -0.0017(15) -0.0031(13) 0.0033(13)
N101 0.0145(16) 0.0127(18) 0.0115(17) -0.0017(15) -0.0031(13) 0.0033(13)
N102 0.0145(16) 0.0127(18) 0.0115(17) -0.0017(15) -0.0031(13) 0.0033(13)
N103 0.0145(16) 0.0127(18) 0.0115(17) -0.0017(15) -0.0031(13) 0.0033(13)
N104 0.0145(16) 0.0127(18) 0.0115(17) -0.0017(15) -0.0031(13) 0.0033(13)
N105 0.0145(16) 0.0127(18) 0.0115(17) -0.0017(15) -0.0031(13) 0.0033(13)
N106 0.0145(16) 0.0127(18) 0.0115(17) -0.0017(15) -0.0031(13) 0.0033(13)
N107 0.0145(16) 0.0127(18) 0.0115(17) -0.0017(15) -0.0031(13) 0.0033(13)
C101 0.016(2) 0.011(3) 0.016(3) 0.001(2) 0.000(2) 0.001(2)
C102 0.0159(19) 0.011(2) 0.016(2) 0.001(2) -0.0004(17) 0.0012(18)
C103 0.016(2) 0.011(2) 0.016(2) 0.001(2) -0.0001(18) 0.0014(19)
C104 0.016(2) 0.012(2) 0.017(2) 0.001(2) -0.0002(18) 0.0015(19)
C105 0.016(2) 0.012(2) 0.017(2) 0.001(2) -0.0006(18) 0.0016(19)
C106 0.016(2) 0.012(2) 0.016(2) 0.001(2) -0.0005(18) 0.0013(19)
C107 0.0159(19) 0.012(2) 0.016(2) 0.0015(19) -0.0007(17) 0.0013(18)
C108 0.016(2) 0.011(3) 0.015(3) 0.001(2) -0.001(2) 0.001(2)
C109 0.014(2) 0.014(3) 0.016(2) -0.002(2) 0.001(2) 0.001(2)
C110 0.015(2) 0.014(2) 0.016(2) -0.0016(19) 0.0013(18) 0.0008(18)
C111 0.016(2) 0.014(2) 0.016(2) -0.002(2) 0.0018(19) 0.0004(19)
C112 0.016(2) 0.014(2) 0.017(2) -0.002(2) 0.0021(19) 0.0006(19)
C113 0.016(2) 0.014(2) 0.017(2) -0.002(2) 0.0024(19) 0.0010(19)
C114 0.015(2) 0.014(2) 0.017(2) -0.001(2) 0.0019(19) 0.0013(19)
C115 0.014(2) 0.014(2) 0.016(2) -0.0016(19) 0.0013(18) 0.0013(18)
C116 0.014(2) 0.014(3) 0.016(2) -0.001(2) 0.001(2) 0.002(2)
C117 0.019(2) 0.014(3) 0.019(3) -0.002(2) -0.005(2) 0.001(2)
C118 0.020(2) 0.014(2) 0.019(2) -0.001(2) -0.0047(18) 0.0013(19)
C119 0.020(2) 0.015(2) 0.020(2) -0.001(2) -0.0051(19) 0.002(2)
C120 0.021(2) 0.016(2) 0.020(2) -0.001(2) -0.0054(19) 0.002(2)
C121 0.021(2) 0.016(2) 0.020(2) -0.001(2) -0.0053(19) 0.002(2)
C122 0.021(2) 0.015(2) 0.019(2) -0.001(2) -0.0047(19) 0.002(2)
C123 0.019(2) 0.015(2) 0.019(2) -0.001(2) -0.0047(18) 0.0013(19)
C124 0.018(2) 0.015(3) 0.018(3) -0.001(2) -0.004(2) 0.001(2)
C125 0.022(2) 0.014(3) 0.018(3) -0.001(2) 0.004(2) -0.001(2)
C126 0.022(2) 0.014(2) 0.018(2) -0.001(2) 0.0041(19) -0.0012(19)
C127 0.023(2) 0.015(2) 0.019(2) -0.001(2) 0.004(2) -0.001(2)
C128 0.023(2) 0.015(3) 0.020(2) -0.001(2) 0.004(2) -0.001(2)
C129 0.023(2) 0.015(3) 0.020(2) -0.001(2) 0.005(2) -0.001(2)
C130 0.022(2) 0.015(2) 0.020(2) -0.001(2) 0.004(2) -0.001(2)
C131 0.022(2) 0.014(2) 0.019(2) -0.001(2) 0.0044(19) -0.0009(19)
C132 0.021(2) 0.014(3) 0.019(3) -0.001(2) 0.005(2) -0.001(2)
C133 0.027(6) 0.017(7) 0.023(6) 0.004(6) 0.004(5) 0.008(5)
C134 0.021(6) 0.020(7) 0.019(6) -0.002(5) -0.002(5) 0.000(5)
C135 0.019(6) 0.026(7) 0.030(7) 0.004(6) 0.000(5) -0.018(5)
C136 0.017(6) 0.030(7) 0.017(6) -0.005(6) 0.002(5) -0.001(5)
Sn21 0.0111(3) 0.0133(4) 0.0122(4) 0.0001(4) 0.0006(3) -0.0016(3)
Fe21 0.0159(8) 0.0184(10) 0.0173(9) 0.0052(8) 0.0021(7) 0.0001(7)
O233 0.070(7) 0.056(8) 0.035(7) 0.006(6) 0.010(5) 0.033(6)
O234 0.023(5) 0.048(7) 0.048(7) 0.010(5) 0.015(4) -0.007(4)
O235 0.040(5) 0.044(7) 0.036(6) 0.006(5) -0.019(5) -0.022(5)
O236 0.060(6) 0.047(7) 0.032(6) 0.018(6) 0.008(5) 0.024(5)
N201 0.0125(16) 0.0132(18) 0.0166(18) -0.0043(16) -0.0001(13) -0.0018(13)
N202 0.0125(16) 0.0132(18) 0.0166(18) -0.0043(16) -0.0001(13) -0.0018(13)
N203 0.0125(16) 0.0132(18) 0.0166(18) -0.0043(16) -0.0001(13) -0.0018(13)
N204 0.0125(16) 0.0132(18) 0.0166(18) -0.0043(16) -0.0001(13) -0.0018(13)
N205 0.0125(16) 0.0132(18) 0.0166(18) -0.0043(16) -0.0001(13) -0.0018(13)
N206 0.0125(16) 0.0132(18) 0.0166(18) -0.0043(16) -0.0001(13) -0.0018(13)
N207 0.0125(16) 0.0132(18) 0.0166(18) -0.0043(16) -0.0001(13) -0.0018(13)
N208 0.0125(16) 0.0132(18) 0.0166(18) -0.0043(16) -0.0001(13) -0.0018(13)
C201 0.016(2) 0.018(3) 0.013(2) -0.003(2) 0.000(2) -0.001(2)
C202 0.017(2) 0.018(2) 0.013(2) -0.003(2) -0.0003(18) 0.0000(18)
C203 0.018(2) 0.019(3) 0.014(2) -0.004(2) -0.0006(19) 0.0005(19)
C204 0.018(2) 0.019(3) 0.014(2) -0.005(2) -0.0010(19) 0.0005(19)
C205 0.018(2) 0.019(3) 0.015(2) -0.005(2) -0.0010(19) 0.000(2)
C206 0.017(2) 0.019(3) 0.014(2) -0.004(2) -0.0006(19) -0.0001(19)
C207 0.017(2) 0.018(2) 0.014(2) -0.004(2) -0.0001(18) -0.0003(18)
C208 0.016(2) 0.018(3) 0.013(2) -0.003(2) 0.000(2) 0.000(2)
C209 0.023(2) 0.015(3) 0.019(3) 0.003(2) 0.005(2) -0.001(2)
C210 0.023(2) 0.015(2) 0.019(2) 0.003(2) 0.0047(19) -0.0014(19)
C211 0.024(2) 0.016(2) 0.019(2) 0.002(2) 0.0054(19) -0.002(2)
C212 0.024(2) 0.017(3) 0.020(2) 0.002(2) 0.006(2) -0.003(2)
C213 0.025(2) 0.018(3) 0.019(2) 0.003(2) 0.006(2) -0.003(2)
C214 0.024(2) 0.017(2) 0.019(2) 0.002(2) 0.005(2) -0.002(2)
C215 0.024(2) 0.016(2) 0.019(2) 0.003(2) 0.0047(19) -0.0014(19)
C216 0.023(2) 0.016(3) 0.018(3) 0.002(2) 0.005(2) -0.001(2)
C217 0.019(2) 0.022(3) 0.018(3) -0.004(2) 0.000(2) 0.000(2)
C218 0.020(2) 0.022(3) 0.019(2) -0.004(2) -0.0002(18) -0.0007(19)
C219 0.020(2) 0.023(3) 0.019(2) -0.005(2) -0.0002(19) -0.001(2)
C220 0.021(2) 0.024(3) 0.020(2) -0.005(2) -0.001(2) -0.001(2)
C221 0.020(2) 0.024(3) 0.020(2) -0.005(2) -0.001(2) -0.001(2)
C222 0.020(2) 0.023(3) 0.020(2) -0.005(2) -0.0008(19) -0.001(2)
C223 0.020(2) 0.022(3) 0.019(2) -0.005(2) -0.0006(18) -0.0005(19)
C224 0.019(2) 0.022(3) 0.018(3) -0.004(2) -0.001(2) 0.000(2)
C225 0.014(2) 0.016(3) 0.016(3) 0.000(2) 0.001(2) 0.000(2)
C226 0.0144(19) 0.016(2) 0.017(2) 0.000(2) 0.0003(17) 0.0006(18)
C227 0.015(2) 0.016(2) 0.017(2) 0.000(2) 0.0005(18) 0.0007(19)
C228 0.015(2) 0.017(2) 0.017(2) 0.000(2) 0.0012(19) 0.0009(19)
C229 0.015(2) 0.017(3) 0.017(2) 0.000(2) 0.0010(19) 0.0008(19)
C230 0.015(2) 0.016(2) 0.017(2) 0.000(2) 0.0001(18) 0.0010(19)
C231 0.0144(19) 0.016(2) 0.016(2) 0.000(2) -0.0002(17) 0.0005(18)
C232 0.014(2) 0.016(3) 0.016(3) 0.000(2) 0.000(2) 0.000(2)
C233 0.034(6) 0.024(7) 0.030(7) 0.008(6) 0.005(6) 0.016(5)
C234 0.032(7) 0.018(7) 0.021(6) 0.006(6) -0.002(5) 0.001(5)
C235 0.020(6) 0.027(7) 0.030(7) 0.014(6) -0.002(5) -0.005(5)
C236 0.023(6) 0.026(7) 0.027(7) 0.003(6) 0.007(5) -0.001(5)
K31 0.0284(14) 0.0202(17) 0.0234(16) 0.0021(13) -0.0002(11) -0.0006(12)
O301 0.034(4) 0.033(6) 0.029(5) 0.012(4) 0.010(4) 0.010(4)
O302 0.038(4) 0.023(5) 0.031(6) -0.002(4) 0.007(4) -0.006(4)
O303 0.032(5) 0.041(6) 0.029(5) 0.008(5) -0.004(4) -0.001(4)
O304 0.040(5) 0.027(5) 0.023(5) -0.002(4) 0.002(4) -0.004(4)
O305 0.028(4) 0.024(5) 0.032(5) -0.002(4) 0.010(4) -0.005(4)
O306 0.027(4) 0.023(5) 0.032(5) -0.006(4) 0.001(4) -0.007(4)
N301 0.030(5) 0.027(6) 0.022(5) 0.006(5) 0.009(4) -0.007(5)
N302 0.023(5) 0.018(6) 0.028(6) -0.004(5) 0.008(4) -0.002(4)
C301 0.029(6) 0.024(7) 0.036(7) 0.007(6) 0.011(6) -0.002(5)
C302 0.037(7) 0.036(8) 0.044(8) 0.004(7) 0.018(6) -0.005(6)
C303 0.051(7) 0.046(9) 0.032(8) 0.024(7) 0.005(6) 0.005(7)
C304 0.043(7) 0.024(7) 0.053(9) 0.004(7) 0.010(6) 0.002(6)
C305 0.034(7) 0.015(7) 0.058(9) -0.001(7) 0.001(6) -0.004(6)
C306 0.031(6) 0.018(6) 0.045(8) 0.004(7) -0.002(6) 0.001(5)
C307 0.035(7) 0.024(7) 0.047(8) 0.008(6) 0.004(6) 0.007(6)
C308 0.027(6) 0.044(8) 0.040(8) 0.017(7) -0.005(6) 0.006(6)
C309 0.042(7) 0.038(8) 0.024(7) 0.008(6) -0.018(6) -0.003(6)
C310 0.039(7) 0.044(9) 0.028(7) 0.009(7) -0.006(6) -0.007(6)
C311 0.041(7) 0.043(8) 0.022(7) -0.008(6) 0.007(6) -0.002(6)
C312 0.041(7) 0.039(8) 0.027(7) -0.017(7) 0.012(6) -0.003(6)
C313 0.043(7) 0.034(8) 0.032(7) -0.007(6) 0.011(6) -0.001(6)
C314 0.044(7) 0.029(8) 0.038(8) 0.002(7) 0.002(6) -0.011(6)
C315 0.048(7) 0.020(7) 0.035(8) -0.009(6) 0.011(6) -0.021(6)
C316 0.039(7) 0.034(8) 0.026(7) -0.007(6) 0.004(5) -0.015(6)
C317 0.028(6) 0.015(7) 0.037(7) -0.003(6) -0.002(5) -0.002(5)
C318 0.027(6) 0.027(7) 0.037(8) 0.001(6) 0.008(6) 0.001(6)
K41 0.0288(14) 0.0266(17) 0.0234(17) 0.0010(13) -0.0053(11) 0.0014(12)
O401 0.047(5) 0.036(6) 0.030(6) 0.000(5) -0.004(4) 0.006(4)
O402 0.032(5) 0.044(6) 0.039(6) 0.009(5) 0.003(4) 0.003(4)
O403 0.058(6) 0.082(9) 0.070(8) 0.053(7) -0.028(6) -0.020(6)
O404 0.052(6) 0.046(7) 0.060(7) 0.019(6) -0.026(5) -0.007(5)
O405 0.030(5) 0.035(6) 0.037(6) -0.004(5) -0.004(4) 0.000(4)
O406 0.040(5) 0.023(5) 0.039(6) -0.002(4) -0.011(4) 0.008(4)
N401 0.037(6) 0.027(7) 0.035(7) -0.002(5) -0.006(5) -0.001(5)
N402 0.031(6) 0.033(7) 0.042(7) -0.009(6) -0.011(5) 0.001(5)
C401 0.052(8) 0.052(10) 0.058(10) -0.017(8) -0.009(7) -0.002(7)
C402 0.057(8) 0.070(10) 0.029(8) -0.012(8) -0.016(7) 0.007(8)
C403 0.044(7) 0.057(9) 0.018(7) 0.017(7) -0.002(6) 0.020(7)
C404 0.059(8) 0.050(9) 0.034(8) 0.012(7) 0.017(7) 0.018(7)
C405 0.032(7) 0.059(9) 0.059(9) 0.010(8) 0.008(7) -0.010(7)
C406 0.039(7) 0.040(8) 0.059(9) 0.006(7) 0.002(7) -0.010(6)
C407 0.048(7) 0.028(8) 0.067(10) 0.006(8) -0.010(8) -0.005(6)
C408 0.061(9) 0.056(10) 0.085(11) 0.026(9) 0.003(8) 0.003(8)
C409 0.049(9) 0.048(10) 0.053(10) 0.016(8) 0.002(8) -0.004(8)
C410 0.045(8) 0.039(10) 0.029(9) 0.002(7) -0.012(7) 0.007(7)
C411 0.064(9) 0.061(10) 0.040(8) -0.004(8) -0.024(7) 0.011(8)
C412 0.034(7) 0.055(9) 0.060(9) -0.005(8) -0.021(7) -0.015(7)
C413 0.030(6) 0.038(8) 0.041(8) -0.003(7) -0.013(6) -0.003(6)
C414 0.029(6) 0.043(8) 0.040(8) 0.009(7) 0.000(6) -0.001(6)
C415 0.043(7) 0.050(9) 0.034(8) 0.006(7) 0.004(6) 0.016(7)
C416 0.067(8) 0.020(7) 0.031(8) -0.004(6) -0.010(7) 0.010(7)
C417 0.054(8) 0.031(8) 0.055(9) -0.011(7) -0.007(7) 0.008(7)
C418 0.049(8) 0.056(9) 0.049(9) -0.018(8) -0.020(7) 0.000(7)
Cl51 0.043(2) 0.050(3) 0.043(2) 0.006(2) -0.0098(17) -0.0124(17)
Cl52 0.050(2) 0.045(3) 0.070(3) 0.003(2) -0.016(2) -0.0049(19)
C51 0.043(7) 0.045(9) 0.028(7) 0.004(7) -0.018(6) -0.006(6)
C52 0.031(7) 0.047(9) 0.035(7) 0.003(7) -0.017(6) 0.016(6)
C53 0.026(6) 0.060(10) 0.045(8) 0.011(7) -0.005(6) -0.006(6)
C54 0.038(7) 0.033(8) 0.032(7) 0.006(6) 0.002(6) -0.003(6)
C55 0.051(8) 0.049(9) 0.049(9) 0.007(7) -0.010(7) -0.008(7)
C56 0.046(7) 0.029(8) 0.037(8) 0.008(7) -0.015(6) -0.003(6)
Cl61 0.048(2) 0.080(3) 0.039(2) -0.018(2) -0.0138(18) 0.027(2)
Cl62 0.0347(18) 0.036(2) 0.070(3) 0.012(2) -0.0024(18) 0.0102(16)
C61 0.028(6) 0.041(8) 0.026(7) 0.004(6) 0.002(5) 0.000(6)
C62 0.025(6) 0.015(6) 0.036(7) -0.001(6) 0.004(6) -0.001(5)
C63 0.037(7) 0.042(8) 0.049(9) -0.010(8) 0.002(7) 0.008(6)
C64 0.047(8) 0.061(10) 0.040(8) -0.011(8) -0.010(7) -0.004(7)
C65 0.035(7) 0.051(9) 0.026(7) -0.006(7) 0.002(6) 0.007(6)
C66 0.024(6) 0.029(7) 0.024(6) 0.005(6) 0.011(6) 0.007(5)
Cl71 0.048(2) 0.069(3) 0.043(2) 0.005(2) 0.0054(18) 0.024(2)
Cl72 0.0274(17) 0.030(2) 0.081(3) -0.010(2) 0.0018(18) 0.0106(15)
C71 0.016(6) 0.025(7) 0.036(7) -0.008(6) -0.002(5) 0.002(5)
C72 0.028(6) 0.028(7) 0.037(8) -0.007(6) 0.001(6) -0.006(5)
C73 0.040(7) 0.042(9) 0.060(9) 0.013(8) 0.001(7) -0.004(7)
C74 0.043(7) 0.053(9) 0.046(8) -0.004(8) 0.009(7) 0.001(7)
C75 0.026(6) 0.053(9) 0.036(8) -0.007(7) -0.003(6) 0.005(6)
C76 0.027(6) 0.029(7) 0.036(7) -0.008(6) -0.009(6) 0.002(5)
Cl81 0.077(3) 0.073(3) 0.055(3) 0.023(3) 0.006(2) 0.027(3)
Cl82 0.074(3) 0.063(3) 0.062(3) 0.006(3) 0.000(2) 0.004(2)
C81 0.070(9) 0.053(10) 0.044(9) 0.008(7) 0.029(7) 0.028(8)
C82 0.060(8) 0.054(9) 0.027(7) -0.001(7) 0.010(7) 0.006(7)
C83 0.062(9) 0.061(10) 0.046(9) 0.011(8) 0.025(7) 0.023(8)
C84 0.049(7) 0.034(8) 0.026(7) -0.001(6) 0.023(6) -0.007(6)
C85 0.064(9) 0.092(12) 0.049(9) -0.009(9) 0.017(8) -0.015(9)
C86 0.053(9) 0.103(12) 0.055(10) -0.006(9) 0.029(8) 0.046(9)
C419 0.049(9) 0.048(10) 0.053(10) 0.016(8) 0.002(8) -0.004(8)
C420 0.045(8) 0.039(10) 0.029(9) 0.002(7) -0.012(7) 0.007(7)

loop_
_atom_type_symbol
_atom_type_description
_atom_type_scat_dispersion_real
_atom_type_scat_dispersion_imag
_atom_type_scat_source
C C 0.0033 0.0016 'International Tables Vol C Tables 4.2.6.8 and 6.1.1.4'
H H 0.0000 0.0000 'International Tables Vol C Tables 4.2.6.8 and 6.1.1.4'
Cl Cl 0.1484 0.1585 'International Tables Vol C Tables 4.2.6.8 and 6.1.1.4'
Fe Fe 0.3463 0.8444 'International Tables Vol C Tables 4.2.6.8 and 6.1.1.4'
K K 0.2009 0.2494 'International Tables Vol C Tables 4.2.6.8 and 6.1.1.4'
N N 0.0061 0.0033 'International Tables Vol C Tables 4.2.6.8 and 6.1.1.4'
O O 0.0106 0.0060 'International Tables Vol C Tables 4.2.6.8 and 6.1.1.4'
Sn Sn -0.6537 1.4246 'International Tables Vol C Tables 4.2.6.8 and 6.1.1.4'

loop_
_exptl_crystal_face_index_h
_exptl_crystal_face_index_k
_exptl_crystal_face_index_l
_exptl_crystal_face_perp_dist
0 0 1 0.0149
0 0 -1 0.0106
0 -1 0 0.1298
0 1 0 0.1207
1 0 0 0.1673
-1 0 0 0.3100

loop_
_geom_angle_atom_site_label_1
_geom_angle_atom_site_label_2
_geom_angle_atom_site_label_3
_geom_angle
_geom_angle_site_symmetry_1
_geom_angle_site_symmetry_3
_geom_angle_publ_flag
N101 Sn11 Fe11 114.4(3) . . ?
N101 Sn11 N103 80.7(3) . . ?
N101 Sn11 N105 131.7(4) . . ?
N101 Sn11 N107 80.3(3) . . ?
N103 Sn11 Fe11 113.3(3) . . ?
N103 Sn11 N107 131.4(4) . . ?
N105 Sn11 Fe11 113.9(2) . . ?
N105 Sn11 N103 79.8(3) . . ?
N105 Sn11 N107 80.5(3) . . ?
N107 Sn11 Fe11 115.2(3) . . ?
C133 Fe11 Sn11 86.5(4) . . ?
C134 Fe11 Sn11 87.3(4) . . ?
C134 Fe11 C133 116.7(6) . . ?
C135 Fe11 Sn11 84.0(4) . . ?
C135 Fe11 C133 123.2(6) . . ?
C135 Fe11 C134 118.6(6) . . ?
C135 Fe11 C136 92.9(6) . . ?
C136 Fe11 Sn11 176.4(4) . . ?
C136 Fe11 C133 93.6(6) . . ?
C136 Fe11 C134 95.9(6) . . ?
C101 N00O C132 123.2(9) . . ?
C101 N101 Sn11 124.4(7) . . ?
C108 N101 Sn11 124.4(7) . . ?
C108 N101 C101 108.1(9) . . ?
C109 N102 C108 123.2(10) . . ?
C109 N103 Sn11 123.0(7) . . ?
C109 N103 C116 109.1(9) . . ?
C116 N103 Sn11 123.8(7) . . ?
C116 N104 C117 122.8(9) . . ?
C117 N105 Sn11 124.6(8) . . ?
C124 N105 Sn11 122.8(7) . . ?
C124 N105 C117 108.9(9) . . ?
C125 N106 C124 122.6(10) . . ?
C125 N107 Sn11 124.6(7) . . ?
C125 N107 C132 107.5(9) . . ?
C132 N107 Sn11 124.1(7) . . ?
N00O C101 N101 129.1(10) . . ?
N00O C101 C102 123.0(9) . . ?
N101 C101 C102 107.8(10) . . ?
C103 C102 C101 131.2(11) . . ?
C107 C102 C101 107.8(9) . . ?
C107 C102 C103 120.8(10) . . ?
C102 C103 H103 121.9 . . ?
C104 C103 C102 116.2(10) . . ?
C104 C103 H103 121.9 . . ?
C103 C104 H104 119.0 . . ?
C105 C104 C103 122.1(10) . . ?
C105 C104 H104 119.0 . . ?
C104 C105 H105 118.9 . . ?
C104 C105 C106 122.2(11) . . ?
C106 C105 H105 118.9 . . ?
C105 C106 H106 121.7 . . ?
C107 C106 C105 116.7(11) . . ?
C107 C106 H106 121.7 . . ?
C102 C107 C108 106.4(10) . . ?
C106 C107 C102 121.9(10) . . ?
C106 C107 C108 131.7(11) . . ?
N101 C108 C107 109.8(9) . . ?
N102 C108 N101 126.9(10) . . ?
N102 C108 C107 123.0(11) . . ?
N102 C109 N103 128.2(10) . . ?
N102 C109 C110 123.3(11) . . ?
N103 C109 C110 108.3(9) . . ?
C111 C110 C109 131.2(10) . . ?
C111 C110 C115 121.4(10) . . ?
C115 C110 C109 107.3(10) . . ?
C110 C111 H111 121.1 . . ?
C112 C111 C110 117.8(11) . . ?
C112 C111 H111 121.1 . . ?
C111 C112 H112 119.1 . . ?
C111 C112 C113 121.7(11) . . ?
C113 C112 H112 119.1 . . ?
C112 C113 H113 120.1 . . ?
C114 C113 C112 119.8(10) . . ?
C114 C113 H113 120.1 . . ?
C113 C114 H114 120.5 . . ?
C115 C114 C113 118.9(11) . . ?
C115 C114 H114 120.5 . . ?
C110 C115 C116 107.1(9) . . ?
C114 C115 C110 120.3(11) . . ?
C114 C115 C116 132.6(11) . . ?
N103 C116 C115 108.2(9) . . ?
N104 C116 N103 128.1(10) . . ?
N104 C116 C115 123.6(10) . . ?
N104 C117 N105 127.5(10) . . ?
N104 C117 C118 123.2(10) . . ?
N105 C117 C118 109.3(10) . . ?
C119 C118 C117 133.2(11) . . ?
C119 C118 C123 121.0(11) . . ?
C123 C118 C117 105.8(9) . . ?
C118 C119 H119 121.8 . . ?
C120 C119 C118 116.4(11) . . ?
C120 C119 H119 121.8 . . ?
C119 C120 H120 118.9 . . ?
C121 C120 C119 122.1(11) . . ?
C121 C120 H120 118.9 . . ?
C120 C121 H121 118.7 . . ?
C122 C121 C120 122.7(12) . . ?
C122 C121 H121 118.7 . . ?
C121 C122 H122 121.6 . . ?
C121 C122 C123 116.8(11) . . ?
C123 C122 H122 121.6 . . ?
C118 C123 C124 107.5(10) . . ?
C122 C123 C118 120.9(10) . . ?
C122 C123 C124 131.6(11) . . ?
N105 C124 C123 108.6(10) . . ?
N106 C124 N105 129.3(10) . . ?
N106 C124 C123 121.9(11) . . ?
N106 C125 N107 127.7(10) . . ?
N106 C125 C126 122.2(11) . . ?
N107 C125 C126 110.0(9) . . ?
C127 C126 C125 131.3(11) . . ?
C127 C126 C131 122.9(11) . . ?
C131 C126 C125 105.6(10) . . ?
C126 C127 H127 122.0 . . ?
C128 C127 C126 116.0(11) . . ?
C128 C127 H127 122.0 . . ?
C127 C128 H128 118.5 . . ?
C127 C128 C129 123.0(12) . . ?
C129 C128 H128 118.5 . . ?
C128 C129 H129 119.3 . . ?
C128 C129 C130 121.4(11) . . ?
C130 C129 H129 119.3 . . ?
C129 C130 H130 121.6 . . ?
C129 C130 C131 116.8(11) . . ?
C131 C130 H130 121.6 . . ?
C130 C131 C126 119.7(11) . . ?
C130 C131 C132 132.5(11) . . ?
C132 C131 C126 107.7(10) . . ?
N00O C132 N107 126.2(11) . . ?
N00O C132 C131 124.1(10) . . ?
N107 C132 C131 109.1(10) . . ?
O133 C133 Fe11 176.3(12) . . ?
O134 C134 Fe11 179.2(12) . . ?
O135 C135 Fe11 177.0(12) . . ?
O136 C136 Fe11 177.5(12) . . ?
N201 Sn21 Fe21 114.8(3) . . ?
N201 Sn21 N203 79.1(4) . . ?
N201 Sn21 N205 131.8(4) . . ?
N201 Sn21 N207 81.6(3) . . ?
N203 Sn21 Fe21 113.7(3) . . ?
N203 Sn21 N205 80.6(3) . . ?
N203 Sn21 N207 132.3(4) . . ?
N205 Sn21 Fe21 113.4(3) . . ?
N207 Sn21 Fe21 114.0(3) . . ?
N207 Sn21 N205 80.5(3) . . ?
C233 Fe21 Sn21 85.9(4) . . ?
C234 Fe21 Sn21 87.1(4) . . ?
C234 Fe21 C233 115.6(6) . . ?
C235 Fe21 Sn21 86.4(4) . . ?
C235 Fe21 C233 126.9(6) . . ?
C235 Fe21 C234 116.3(6) . . ?
C235 Fe21 C236 91.8(6) . . ?
C236 Fe21 Sn21 175.6(4) . . ?
C236 Fe21 C233 92.1(6) . . ?
C236 Fe21 C234 97.2(6) . . ?
C201 N201 Sn21 121.0(7) . . ?
C208 N201 Sn21 125.8(7) . . ?
C208 N201 C201 107.7(9) . . ?
C208 N202 C209 122.3(9) . . ?
C209 N203 Sn21 123.9(8) . . ?
C209 N203 C216 109.1(9) . . ?
C216 N203 Sn21 124.1(7) . . ?
C216 N204 C217 122.8(10) . . ?
C217 N205 Sn21 123.5(7) . . ?
C217 N205 C224 108.6(9) . . ?
C224 N205 Sn21 124.0(8) . . ?
C224 N206 C225 123.1(9) . . ?
C225 N207 Sn21 125.5(7) . . ?
C232 N207 Sn21 123.5(7) . . ?
C232 N207 C225 108.1(9) . . ?
C201 N208 C232 121.1(10) . . ?
N201 C201 C202 109.2(9) . . ?
N208 C201 N201 129.2(10) . . ?
N208 C201 C202 121.4(10) . . ?
C203 C202 C201 132.2(10) . . ?
C203 C202 C207 121.2(11) . . ?
C207 C202 C201 106.4(10) . . ?
C202 C203 H203 121.4 . . ?
C202 C203 C204 117.2(11) . . ?
C204 C203 H203 121.4 . . ?
C203 C204 H204 119.3 . . ?
C203 C204 C205 121.4(11) . . ?
C205 C204 H204 119.3 . . ?
C204 C205 H205 119.6 . . ?
C206 C205 C204 120.8(11) . . ?
C206 C205 H205 119.6 . . ?
C205 C206 H206 121.0 . . ?
C205 C206 C207 118.1(11) . . ?
C207 C206 H206 121.0 . . ?
C202 C207 C208 106.7(10) . . ?
C206 C207 C202 121.2(11) . . ?
C206 C207 C208 132.1(10) . . ?
N201 C208 C207 109.8(9) . . ?
N202 C208 N201 127.2(10) . . ?
N202 C208 C207 122.8(10) . . ?
N202 C209 N203 128.0(10) . . ?
N202 C209 C210 123.1(10) . . ?
N203 C209 C210 108.8(10) . . ?
C211 C210 C209 132.2(12) . . ?
C215 C210 C209 106.7(10) . . ?
C215 C210 C211 121.1(11) . . ?
C210 C211 H211 121.0 . . ?
C212 C211 C210 118.0(12) . . ?
C212 C211 H211 121.0 . . ?
C211 C212 H212 119.7 . . ?
C211 C212 C213 120.5(11) . . ?
C213 C212 H212 119.7 . . ?
C212 C213 H213 120.0 . . ?
C214 C213 C212 120.1(12) . . ?
C214 C213 H213 120.0 . . ?
C213 C214 H214 120.2 . . ?
C213 C214 C215 119.6(12) . . ?
C215 C214 H214 120.2 . . ?
C210 C215 C214 120.4(11) . . ?
C210 C215 C216 107.9(11) . . ?
C214 C215 C216 131.7(12) . . ?
N203 C216 C215 107.6(10) . . ?
N204 C216 N203 129.0(10) . . ?
N204 C216 C215 123.4(11) . . ?
N204 C217 N205 127.1(10) . . ?
N204 C217 C218 124.1(11) . . ?
N205 C217 C218 108.6(9) . . ?
C219 C218 C217 132.8(11) . . ?
C219 C218 C223 119.6(11) . . ?
C223 C218 C217 107.6(10) . . ?
C218 C219 H219 119.8 . . ?
C220 C219 C218 120.5(11) . . ?
C220 C219 H219 119.8 . . ?
C219 C220 H220 120.8 . . ?
C219 C220 C221 118.4(11) . . ?
C221 C220 H220 120.8 . . ?
C220 C221 H221 118.9 . . ?
C222 C221 C220 122.1(11) . . ?
C222 C221 H221 118.9 . . ?
C221 C222 H222 120.6 . . ?
C221 C222 C223 118.7(11) . . ?
C223 C222 H222 120.6 . . ?
C218 C223 C224 107.2(10) . . ?
C222 C223 C218 120.7(11) . . ?
C222 C223 C224 132.1(11) . . ?
N205 C224 C223 108.0(10) . . ?
N206 C224 N205 128.2(11) . . ?
N206 C224 C223 123.7(10) . . ?
N206 C225 N207 127.2(10) . . ?
N206 C225 C226 123.4(9) . . ?
N207 C225 C226 109.3(10) . . ?
C225 C226 C231 106.8(9) . . ?
C227 C226 C225 133.1(11) . . ?
C227 C226 C231 120.2(10) . . ?
C226 C227 H227 120.7 . . ?
C228 C227 C226 118.7(11) . . ?
C228 C227 H227 120.7 . . ?
C227 C228 H228 119.5 . . ?
C227 C228 C229 120.9(10) . . ?
C229 C228 H228 119.5 . . ?
C228 C229 H229 119.6 . . ?
C230 C229 C228 120.8(11) . . ?
C230 C229 H229 119.6 . . ?
C229 C230 H230 120.5 . . ?
C229 C230 C231 118.9(11) . . ?
C231 C230 H230 120.5 . . ?
C230 C231 C226 120.5(9) . . ?
C230 C231 C232 133.7(11) . . ?
C232 C231 C226 105.7(10) . . ?
N207 C232 C231 110.0(9) . . ?
N208 C232 N207 129.0(10) . . ?
N208 C232 C231 120.8(11) . . ?
O233 C233 Fe21 177.9(14) . . ?
O234 C234 Fe21 179.0(13) . . ?
O235 C235 Fe21 176.0(12) . . ?
O236 C236 Fe21 179.2(12) . . ?
O301 K31 O302 60.2(3) . . ?
O301 K31 O303 102.1(3) . . ?
O301 K31 O304 125.2(3) . . ?
O301 K31 O305 90.5(3) . . ?
O301 K31 O306 129.4(3) . . ?
O303 K31 O302 145.4(3) . . ?
O303 K31 O305 99.5(3) . . ?
O304 K31 O302 103.4(3) . . ?
O304 K31 O303 60.5(3) . . ?
O304 K31 O305 140.6(3) . . ?
O305 K31 O302 109.5(3) . . ?
O306 K31 O302 89.4(3) . . ?
O306 K31 O303 121.9(3) . . ?
O306 K31 O304 99.1(3) . . ?
O306 K31 O305 61.0(2) . . ?
C302 O301 K31 120.0(7) . . ?
C302 O301 C303 109.9(11) . . ?
C303 O301 K31 112.2(7) . . ?
C304 O302 K31 114.5(8) . . ?
C304 O302 C305 111.0(10) . . ?
C305 O302 K31 113.3(8) . . ?
C308 O303 K31 118.3(8) . . ?
C308 O303 C309 112.2(10) . . ?
C309 O303 K31 115.4(8) . . ?
C310 O304 K31 112.1(8) . . ?
C310 O304 C311 112.3(10) . . ?
C311 O304 K31 118.9(7) . . ?
C314 O305 K31 114.2(8) . . ?
C315 O305 K31 111.5(7) . . ?
C315 O305 C314 110.5(10) . . ?
C316 O306 K31 112.8(7) . . ?
C316 O306 C317 112.2(10) . . ?
C317 O306 K31 119.0(7) . . ?
C301 N301 K31 106.7(8) . . ?
C307 N301 K31 109.8(8) . . ?
C307 N301 C301 108.8(10) . . ?
C307 N301 C313 109.7(11) . . ?
C313 N301 K31 111.1(7) . . ?
C313 N301 C301 110.7(10) . . ?
C306 N302 K31 111.8(8) . . ?
C306 N302 C312 107.8(11) . . ?
C306 N302 C318 111.2(10) . . ?
C312 N302 K31 108.5(7) . . ?
C312 N302 C318 110.6(10) . . ?
C318 N302 K31 106.9(7) . . ?
N301 C301 H30A 109.0 . . ?
N301 C301 H30B 109.0 . . ?
N301 C301 C302 113.0(10) . . ?
H30A C301 H30B 107.8 . . ?
C302 C301 H30A 109.0 . . ?
C302 C301 H30B 109.0 . . ?
O301 C302 C301 108.8(11) . . ?
O301 C302 H30C 109.9 . . ?
O301 C302 H30D 109.9 . . ?
C301 C302 H30C 109.9 . . ?
C301 C302 H30D 109.9 . . ?
H30C C302 H30D 108.3 . . ?
O301 C303 H30E 109.8 . . ?
O301 C303 H30F 109.8 . . ?
O301 C303 C304 109.2(13) . . ?
H30E C303 H30F 108.3 . . ?
C304 C303 H30E 109.8 . . ?
C304 C303 H30F 109.8 . . ?
O302 C304 C303 109.7(13) . . ?
O302 C304 H30G 109.7 . . ?
O302 C304 H30H 109.7 . . ?
C303 C304 H30G 109.7 . . ?
C303 C304 H30H 109.7 . . ?
H30G C304 H30H 108.2 . . ?
O302 C305 H30I 109.7 . . ?
O302 C305 H30J 109.7 . . ?
O302 C305 C306 110.0(11) . . ?
H30I C305 H30J 108.2 . . ?
C306 C305 H30I 109.7 . . ?
C306 C305 H30J 109.7 . . ?
N302 C306 C305 112.7(10) . . ?
N302 C306 H30K 109.1 . . ?
N302 C306 H30L 109.1 . . ?
C305 C306 H30K 109.1 . . ?
C305 C306 H30L 109.1 . . ?
H30K C306 H30L 107.8 . . ?
N301 C307 H30M 108.5 . . ?
N301 C307 H30N 108.5 . . ?
N301 C307 C308 115.1(11) . . ?
H30M C307 H30N 107.5 . . ?
C308 C307 H30M 108.5 . . ?
C308 C307 H30N 108.5 . . ?
O303 C308 C307 110.2(11) . . ?
O303 C308 H30O 109.6 . . ?
O303 C308 H30P 109.6 . . ?
C307 C308 H30O 109.6 . . ?
C307 C308 H30P 109.6 . . ?
H30O C308 H30P 108.1 . . ?
O303 C309 H30Q 109.9 . . ?
O303 C309 H30R 109.9 . . ?
O303 C309 C310 108.9(11) . . ?
H30Q C309 H30R 108.3 . . ?
C310 C309 H30Q 109.9 . . ?
C310 C309 H30R 109.9 . . ?
O304 C310 C309 110.0(11) . . ?
O304 C310 H31A 109.7 . . ?
O304 C310 H31B 109.7 . . ?
C309 C310 H31A 109.7 . . ?
C309 C310 H31B 109.7 . . ?
H31A C310 H31B 108.2 . . ?
O304 C311 H31C 109.8 . . ?
O304 C311 H31D 109.8 . . ?
O304 C311 C312 109.6(11) . . ?
H31C C311 H31D 108.2 . . ?
C312 C311 H31C 109.8 . . ?
C312 C311 H31D 109.8 . . ?
N302 C312 C311 114.1(12) . . ?
N302 C312 H31E 108.7 . . ?
N302 C312 H31F 108.7 . . ?
C311 C312 H31E 108.7 . . ?
C311 C312 H31F 108.7 . . ?
H31E C312 H31F 107.6 . . ?
N301 C313 H31G 109.6 . . ?
N301 C313 H31H 109.6 . . ?
N301 C313 C314 110.5(11) . . ?
H31G C313 H31H 108.1 . . ?
C314 C313 H31G 109.6 . . ?
C314 C313 H31H 109.6 . . ?
O305 C314 C313 108.0(12) . . ?
O305 C314 H31I 110.1 . . ?
O305 C314 H31J 110.1 . . ?
C313 C314 H31I 110.1 . . ?
C313 C314 H31J 110.1 . . ?
H31I C314 H31J 108.4 . . ?
O305 C315 H31K 109.7 . . ?
O305 C315 H31L 109.7 . . ?
O305 C315 C316 109.7(11) . . ?
H31K C315 H31L 108.2 . . ?
C316 C315 H31K 109.7 . . ?
C316 C315 H31L 109.7 . . ?
O306 C316 C315 108.4(11) . . ?
O306 C316 H31M 110.0 . . ?
O306 C316 H31N 110.0 . . ?
C315 C316 H31M 110.0 . . ?
C315 C316 H31N 110.0 . . ?
H31M C316 H31N 108.4 . . ?
O306 C317 H31O 109.8 . . ?
O306 C317 H31P 109.8 . . ?
O306 C317 C318 109.4(10) . . ?
H31O C317 H31P 108.3 . . ?
C318 C317 H31O 109.8 . . ?
C318 C317 H31P 109.8 . . ?
N302 C318 C317 113.7(11) . . ?
N302 C318 H31Q 108.8 . . ?
N302 C318 H31R 108.8 . . ?
C317 C318 H31Q 108.8 . . ?
C317 C318 H31R 108.8 . . ?
H31Q C318 H31R 107.7 . . ?
O401 K41 O403 105.9(4) . . ?
O401 K41 O404 123.8(3) . . ?
O401 K41 O406 139.4(3) . . ?
O402 K41 O401 61.1(3) . . ?
O402 K41 O403 149.5(4) . . ?
O402 K41 O404 101.5(3) . . ?
O402 K41 O405 120.0(3) . . ?
O402 K41 O406 97.6(3) . . ?
O404 K41 O403 61.0(3) . . ?
O404 K41 O406 92.7(3) . . ?
O405 K41 O401 97.1(3) . . ?
O405 K41 O403 87.6(3) . . ?
O405 K41 O404 132.7(3) . . ?
O405 K41 O406 62.3(3) . . ?
O406 K41 O403 107.5(4) . . ?
C402 O401 K41 118.5(9) . . ?
C403 O401 K41 110.4(8) . . ?
C403 O401 C402 112.6(11) . . ?
C404 O402 K41 115.6(8) . . ?
C405 O402 K41 120.0(9) . . ?
C405 O402 C404 110.7(11) . . ?
C408 O403 K41 115.7(11) . . ?
C408 O403 C409 100.2(15) . . ?
C408 O403 C419 136(2) . . ?
C409 O403 K41 114.1(11) . . ?
C419 O403 K41 103.6(16) . . ?
C410 O404 K41 109.6(10) . . ?
C411 O404 K41 120.0(9) . . ?
C411 O404 C410 105.2(13) . . ?
C411 O404 C420 121.1(17) . . ?
C420 O404 K41 114.6(13) . . ?
C414 O405 K41 118.1(8) . . ?
C415 O405 K41 110.5(8) . . ?
C415 O405 C414 110.0(11) . . ?
C416 O406 K41 112.4(8) . . ?
C417 O406 K41 118.2(8) . . ?
C417 O406 C416 110.1(10) . . ?
C401 N401 K41 106.3(8) . . ?
C401 N401 C407 107.7(13) . . ?
C407 N401 K41 111.8(8) . . ?
C413 N401 K41 107.5(8) . . ?
C413 N401 C401 112.5(12) . . ?
C413 N401 C407 111.1(11) . . ?
C406 N402 K41 110.2(8) . . ?
C406 N402 C412 110.4(11) . . ?
C406 N402 C418 110.2(12) . . ?
C412 N402 K41 105.1(8) . . ?
C418 N402 K41 109.0(8) . . ?
C418 N402 C412 111.9(12) . . ?
N401 C401 H40A 108.9 . . ?
N401 C401 H40B 108.9 . . ?
H40A C401 H40B 107.7 . . ?
C402 C401 N401 113.3(14) . . ?
C402 C401 H40A 108.9 . . ?
C402 C401 H40B 108.9 . . ?
O401 C402 C401 110.5(13) . . ?
O401 C402 H40C 109.5 . . ?
O401 C402 H40D 109.5 . . ?
C401 C402 H40C 109.5 . . ?
C401 C402 H40D 109.5 . . ?
H40C C402 H40D 108.1 . . ?
O401 C403 H40E 110.0 . . ?
O401 C403 H40F 110.0 . . ?
O401 C403 C404 108.3(11) . . ?
H40E C403 H40F 108.4 . . ?
C404 C403 H40E 110.0 . . ?
C404 C403 H40F 110.0 . . ?
O402 C404 C403 109.2(11) . . ?
O402 C404 H40G 109.8 . . ?
O402 C404 H40H 109.8 . . ?
C403 C404 H40G 109.8 . . ?
C403 C404 H40H 109.8 . . ?
H40G C404 H40H 108.3 . . ?
O402 C405 H40I 110.2 . . ?
O402 C405 H40J 110.2 . . ?
O402 C405 C406 107.5(12) . . ?
H40I C405 H40J 108.5 . . ?
C406 C405 H40I 110.2 . . ?
C406 C405 H40J 110.2 . . ?
N402 C406 C405 113.7(13) . . ?
N402 C406 H40K 108.8 . . ?
N402 C406 H40L 108.8 . . ?
C405 C406 H40K 108.8 . . ?
C405 C406 H40L 108.8 . . ?
H40K C406 H40L 107.7 . . ?
N401 C407 H40M 108.7 . . ?
N401 C407 H40N 108.7 . . ?
H40M C407 H40N 107.6 . . ?
C408 C407 N401 114.2(13) . . ?
C408 C407 H40M 108.7 . . ?
C408 C407 H40N 108.7 . . ?
O403 C408 C407 105.4(15) . . ?
O403 C408 H40O 110.7 . . ?
O403 C408 H40P 110.7 . . ?
C407 C408 H40O 110.7 . . ?
C407 C408 H40P 110.7 . . ?
H40O C408 H40P 108.8 . . ?
O403 C409 H40Q 111.0 . . ?
O403 C409 H40R 111.0 . . ?
O403 C409 C410 103.9(18) . . ?
H40Q C409 H40R 109.0 . . ?
C410 C409 H40Q 111.0 . . ?
C410 C409 H40R 111.0 . . ?
O404 C410 C409 105.8(17) . . ?
O404 C410 H41A 110.6 . . ?
O404 C410 H41B 110.6 . . ?
C409 C410 H41A 110.6 . . ?
C409 C410 H41B 110.6 . . ?
H41A C410 H41B 108.7 . . ?
O404 C411 H41C 109.9 . . ?
O404 C411 H41D 109.9 . . ?
O404 C411 C412 108.8(13) . . ?
H41C C411 H41D 108.3 . . ?
C412 C411 H41C 109.9 . . ?
C412 C411 H41D 109.9 . . ?
N402 C412 H41E 108.6 . . ?
N402 C412 H41F 108.6 . . ?
C411 C412 N402 114.5(12) . . ?
C411 C412 H41E 108.6 . . ?
C411 C412 H41F 108.6 . . ?
H41E C412 H41F 107.6 . . ?
N401 C413 H41G 109.1 . . ?
N401 C413 H41H 109.1 . . ?
N401 C413 C414 112.7(11) . . ?
H41G C413 H41H 107.8 . . ?
C414 C413 H41G 109.1 . . ?
C414 C413 H41H 109.1 . . ?
O405 C414 C413 107.2(11) . . ?
O405 C414 H41I 110.3 . . ?
O405 C414 H41J 110.3 . . ?
C413 C414 H41I 110.3 . . ?
C413 C414 H41J 110.3 . . ?
H41I C414 H41J 108.5 . . ?
O405 C415 H41K 109.6 . . ?
O405 C415 H41L 109.6 . . ?
O405 C415 C416 110.4(12) . . ?
H41K C415 H41L 108.1 . . ?
C416 C415 H41K 109.6 . . ?
C416 C415 H41L 109.6 . . ?
O406 C416 C415 108.5(11) . . ?
O406 C416 H41M 110.0 . . ?
O406 C416 H41N 110.0 . . ?
C415 C416 H41M 110.0 . . ?
C415 C416 H41N 110.0 . . ?
H41M C416 H41N 108.4 . . ?
O406 C417 H41O 110.2 . . ?
O406 C417 H41P 110.2 . . ?
O406 C417 C418 107.7(13) . . ?
H41O C417 H41P 108.5 . . ?
C418 C417 H41O 110.2 . . ?
C418 C417 H41P 110.2 . . ?
N402 C418 C417 113.5(13) . . ?
N402 C418 H41Q 108.9 . . ?
N402 C418 H41R 108.9 . . ?
C417 C418 H41Q 108.9 . . ?
C417 C418 H41R 108.9 . . ?
H41Q C418 H41R 107.7 . . ?
C52 C51 Cl51 118.8(12) . . ?
C56 C51 Cl51 119.0(12) . . ?
C56 C51 C52 122.2(14) . . ?
C51 C52 Cl52 122.1(12) . . ?
C53 C52 Cl52 120.4(11) . . ?
C53 C52 C51 117.5(14) . . ?
C52 C53 H53 119.3 . . ?
C52 C53 C54 121.4(14) . . ?
C54 C53 H53 119.3 . . ?
C53 C54 H54 120.2 . . ?
C55 C54 C53 119.6(13) . . ?
C55 C54 H54 120.2 . . ?
C54 C55 H55 118.4 . . ?
C54 C55 C56 123.1(16) . . ?
C56 C55 H55 118.4 . . ?
C51 C56 H56 121.9 . . ?
C55 C56 C51 116.1(15) . . ?
C55 C56 H56 121.9 . . ?
C62 C61 Cl61 120.6(11) . . ?
C62 C61 C66 121.3(13) . . ?
C66 C61 Cl61 118.0(11) . . ?
C61 C62 Cl62 121.1(11) . . ?
C63 C62 Cl62 119.8(11) . . ?
C63 C62 C61 119.1(13) . . ?
C62 C63 H63 119.5 . . ?
C62 C63 C64 121.1(15) . . ?
C64 C63 H63 119.5 . . ?
C63 C64 H64 120.3 . . ?
C65 C64 C63 119.4(15) . . ?
C65 C64 H64 120.3 . . ?
C64 C65 H65 119.9 . . ?
C66 C65 C64 120.1(14) . . ?
C66 C65 H65 119.9 . . ?
C61 C66 H66 120.6 . . ?
C65 C66 C61 118.9(13) . . ?
C65 C66 H66 120.6 . . ?
C72 C71 Cl71 119.2(10) . . ?
C76 C71 Cl71 118.8(11) . . ?
C76 C71 C72 122.0(13) . . ?
C71 C72 Cl72 122.9(12) . . ?
C71 C72 C73 119.0(13) . . ?
C73 C72 Cl72 118.1(11) . . ?
C72 C73 H73 120.9 . . ?
C74 C73 C72 118.1(15) . . ?
C74 C73 H73 120.9 . . ?
C73 C74 H74 119.4 . . ?
C75 C74 C73 121.1(16) . . ?
C75 C74 H74 119.4 . . ?
C74 C75 H75 119.3 . . ?
C74 C75 C76 121.3(14) . . ?
C76 C75 H75 119.3 . . ?
C71 C76 C75 118.4(13) . . ?
C71 C76 H76 120.8 . . ?
C75 C76 H76 120.8 . . ?
C82 C81 Cl81 117.4(15) . . ?
C82 C81 C86 122.5(17) . . ?
C86 C81 Cl81 120.1(13) . . ?
C81 C82 Cl82 122.0(13) . . ?
C83 C82 Cl82 121.8(14) . . ?
C83 C82 C81 116.1(17) . . ?
C82 C83 H83 116.1 . . ?
C82 C83 C84 127.7(17) . . ?
C84 C83 H83 116.1 . . ?
C83 C84 H84 125.9 . . ?
C85 C84 C83 108.2(15) . . ?
C85 C84 H84 125.9 . . ?
C84 C85 H85 113.7 . . ?
C86 C85 C84 133(2) . . ?
C86 C85 H85 113.7 . . ?
C81 C86 H86 123.6 . . ?
C85 C86 C81 113(2) . . ?
C85 C86 H86 123.6 . . ?
K41 C419 H41S 160.7 . . ?
K41 C419 H41T 74.4 . . ?
O403 C419 K41 51.4(12) . . ?
O403 C419 H41S 111.5 . . ?
O403 C419 H41T 111.5 . . ?
H41S C419 H41T 109.3 . . ?
C420 C419 K41 83.3(17) . . ?
C420 C419 O403 101(2) . . ?
C420 C419 H41S 111.5 . . ?
C420 C419 H41T 111.5 . . ?
O404 C420 C419 102(2) . . ?
O404 C420 H42A 111.4 . . ?
O404 C420 H42B 111.4 . . ?
C419 C420 H42A 111.4 . . ?
C419 C420 H42B 111.4 . . ?
H42A C420 H42B 109.3 . . ?

loop_
_geom_bond_atom_site_label_1
_geom_bond_atom_site_label_2
_geom_bond_distance
_geom_bond_site_symmetry_2
_geom_bond_publ_flag
Sn11 Fe11 2.4768(18) . ?
Sn11 N101 2.142(9) . ?
Sn11 N103 2.154(9) . ?
Sn11 N105 2.152(9) . ?
Sn11 N107 2.164(9) . ?
Fe11 C133 1.787(13) . ?
Fe11 C134 1.773(12) . ?
Fe11 C135 1.767(13) . ?
Fe11 C136 1.767(14) . ?
O133 C133 1.144(15) . ?
O134 C134 1.156(13) . ?
O135 C135 1.168(15) . ?
O136 C136 1.161(15) . ?
N00O C101 1.304(15) . ?
N00O C132 1.339(15) . ?
N101 C101 1.398(14) . ?
N101 C108 1.383(15) . ?
N102 C108 1.337(14) . ?
N102 C109 1.323(13) . ?
N103 C109 1.382(14) . ?
N103 C116 1.403(14) . ?
N104 C116 1.314(14) . ?
N104 C117 1.322(15) . ?
N105 C117 1.389(14) . ?
N105 C124 1.385(15) . ?
N106 C124 1.323(14) . ?
N106 C125 1.321(14) . ?
N107 C125 1.370(14) . ?
N107 C132 1.404(14) . ?
C101 C102 1.468(15) . ?
C102 C103 1.402(15) . ?
C102 C107 1.390(16) . ?
C103 H103 0.9500 . ?
C103 C104 1.402(16) . ?
C104 H104 0.9500 . ?
C104 C105 1.351(17) . ?
C105 H105 0.9500 . ?
C105 C106 1.394(15) . ?
C106 H106 0.9500 . ?
C106 C107 1.380(16) . ?
C107 C108 1.454(15) . ?
C109 C110 1.463(16) . ?
C110 C111 1.380(16) . ?
C110 C115 1.405(15) . ?
C111 H111 0.9500 . ?
C111 C112 1.370(15) . ?
C112 H112 0.9500 . ?
C112 C113 1.408(15) . ?
C113 H113 0.9500 . ?
C113 C114 1.386(16) . ?
C114 H114 0.9500 . ?
C114 C115 1.375(15) . ?
C115 C116 1.456(16) . ?
C117 C118 1.455(16) . ?
C118 C119 1.409(15) . ?
C118 C123 1.426(17) . ?
C119 H119 0.9500 . ?
C119 C120 1.403(16) . ?
C120 H120 0.9500 . ?
C120 C121 1.384(17) . ?
C121 H121 0.9500 . ?
C121 C122 1.380(16) . ?
C122 H122 0.9500 . ?
C122 C123 1.411(17) . ?
C123 C124 1.450(16) . ?
C125 C126 1.444(16) . ?
C126 C127 1.399(16) . ?
C126 C131 1.416(16) . ?
C127 H127 0.9500 . ?
C127 C128 1.374(15) . ?
C128 H128 0.9500 . ?
C128 C129 1.399(16) . ?
C129 H129 0.9500 . ?
C129 C130 1.403(17) . ?
C130 H130 0.9500 . ?
C130 C131 1.415(16) . ?
C131 C132 1.415(17) . ?
Sn21 Fe21 2.4750(19) . ?
Sn21 N201 2.157(9) . ?
Sn21 N203 2.162(10) . ?
Sn21 N205 2.163(9) . ?
Sn21 N207 2.164(9) . ?
Fe21 C233 1.793(15) . ?
Fe21 C234 1.784(13) . ?
Fe21 C235 1.751(15) . ?
Fe21 C236 1.759(14) . ?
O233 C233 1.149(16) . ?
O234 C234 1.146(14) . ?
O235 C235 1.179(16) . ?
O236 C236 1.164(15) . ?
N201 C201 1.421(14) . ?
N201 C208 1.356(14) . ?
N202 C208 1.311(14) . ?
N202 C209 1.357(15) . ?
N203 C209 1.376(15) . ?
N203 C216 1.385(15) . ?
N204 C216 1.324(15) . ?
N204 C217 1.337(14) . ?
N205 C217 1.394(15) . ?
N205 C224 1.402(14) . ?
N206 C224 1.314(15) . ?
N206 C225 1.354(15) . ?
N207 C225 1.379(14) . ?
N207 C232 1.371(15) . ?
N208 C201 1.341(14) . ?
N208 C232 1.358(14) . ?
C201 C202 1.456(16) . ?
C202 C203 1.389(16) . ?
C202 C207 1.406(16) . ?
C203 H203 0.9500 . ?
C203 C204 1.393(16) . ?
C204 H204 0.9500 . ?
C204 C205 1.410(15) . ?
C205 H205 0.9500 . ?
C205 C206 1.381(16) . ?
C206 H206 0.9500 . ?
C206 C207 1.384(16) . ?
C207 C208 1.480(16) . ?
C209 C210 1.450(16) . ?
C210 C211 1.397(16) . ?
C210 C215 1.386(17) . ?
C211 H211 0.9500 . ?
C211 C212 1.366(16) . ?
C212 H212 0.9500 . ?
C212 C213 1.441(17) . ?
C213 H213 0.9500 . ?
C213 C214 1.347(16) . ?
C214 H214 0.9500 . ?
C214 C215 1.389(16) . ?
C215 C216 1.454(16) . ?
C217 C218 1.434(16) . ?
C218 C219 1.387(17) . ?
C218 C223 1.410(16) . ?
C219 H219 0.9500 . ?
C219 C220 1.378(16) . ?
C220 H220 0.9500 . ?
C220 C221 1.423(16) . ?
C221 H221 0.9500 . ?
C221 C222 1.358(17) . ?
C222 H222 0.9500 . ?
C222 C223 1.386(16) . ?
C223 C224 1.446(17) . ?
C225 C226 1.422(15) . ?
C226 C227 1.399(14) . ?
C226 C231 1.430(16) . ?
C227 H227 0.9500 . ?
C227 C228 1.382(16) . ?
C228 H228 0.9500 . ?
C228 C229 1.427(17) . ?
C229 H229 0.9500 . ?
C229 C230 1.373(15) . ?
C230 H230 0.9500 . ?
C230 C231 1.398(16) . ?
C231 C232 1.427(15) . ?
K31 O301 2.792(9) . ?
K31 O302 2.873(10) . ?
K31 O303 2.825(9) . ?
K31 O304 2.818(10) . ?
K31 O305 2.848(9) . ?
K31 O306 2.810(8) . ?
O301 C302 1.439(16) . ?
O301 C303 1.449(16) . ?
O302 C304 1.407(17) . ?
O302 C305 1.407(17) . ?
O303 C308 1.416(16) . ?
O303 C309 1.423(16) . ?
O304 C310 1.427(16) . ?
O304 C311 1.442(15) . ?
O305 C314 1.430(16) . ?
O305 C315 1.420(14) . ?
O306 C316 1.412(16) . ?
O306 C317 1.441(15) . ?
N301 C301 1.475(15) . ?
N301 C307 1.473(17) . ?
N301 C313 1.478(17) . ?
N302 C306 1.466(17) . ?
N302 C312 1.477(17) . ?
N302 C318 1.488(16) . ?
C301 H30A 0.9900 . ?
C301 H30B 0.9900 . ?
C301 C302 1.502(19) . ?
C302 H30C 0.9900 . ?
C302 H30D 0.9900 . ?
C303 H30E 0.9900 . ?
C303 H30F 0.9900 . ?
C303 C304 1.47(2) . ?
C304 H30G 0.9900 . ?
C304 H30H 0.9900 . ?
C305 H30I 0.9900 . ?
C305 H30J 0.9900 . ?
C305 C306 1.482(18) . ?
C306 H30K 0.9900 . ?
C306 H30L 0.9900 . ?
C307 H30M 0.9900 . ?
C307 H30N 0.9900 . ?
C307 C308 1.49(2) . ?
C308 H30O 0.9900 . ?
C308 H30P 0.9900 . ?
C309 H30Q 0.9900 . ?
C309 H30R 0.9900 . ?
C309 C310 1.489(19) . ?
C310 H31A 0.9900 . ?
C310 H31B 0.9900 . ?
C311 H31C 0.9900 . ?
C311 H31D 0.9900 . ?
C311 C312 1.50(2) . ?
C312 H31E 0.9900 . ?
C312 H31F 0.9900 . ?
C313 H31G 0.9900 . ?
C313 H31H 0.9900 . ?
C313 C314 1.540(18) . ?
C314 H31I 0.9900 . ?
C314 H31J 0.9900 . ?
C315 H31K 0.9900 . ?
C315 H31L 0.9900 . ?
C315 C316 1.495(19) . ?
C316 H31M 0.9900 . ?
C316 H31N 0.9900 . ?
C317 H31O 0.9900 . ?
C317 H31P 0.9900 . ?
C317 C318 1.486(19) . ?
C318 H31Q 0.9900 . ?
C318 H31R 0.9900 . ?
K41 O401 2.793(10) . ?
K41 O402 2.787(10) . ?
K41 O403 2.832(12) . ?
K41 O404 2.794(10) . ?
K41 O405 2.789(9) . ?
K41 O406 2.807(10) . ?
O401 C402 1.422(17) . ?
O401 C403 1.424(17) . ?
O402 C404 1.424(18) . ?
O402 C405 1.398(16) . ?
O403 C408 1.45(2) . ?
O403 C409 1.49(2) . ?
O403 C419 1.53(3) . ?
O404 C410 1.49(2) . ?
O404 C411 1.408(18) . ?
O404 C420 1.48(3) . ?
O405 C414 1.440(16) . ?
O405 C415 1.421(18) . ?
O406 C416 1.433(16) . ?
O406 C417 1.408(17) . ?
N401 C401 1.48(2) . ?
N401 C407 1.492(19) . ?
N401 C413 1.454(17) . ?
N402 C406 1.460(19) . ?
N402 C412 1.518(19) . ?
N402 C418 1.489(19) . ?
C401 H40A 0.9900 . ?
C401 H40B 0.9900 . ?
C401 C402 1.48(2) . ?
C402 H40C 0.9900 . ?
C402 H40D 0.9900 . ?
C403 H40E 0.9900 . ?
C403 H40F 0.9900 . ?
C403 C404 1.50(2) . ?
C404 H40G 0.9900 . ?
C404 H40H 0.9900 . ?
C405 H40I 0.9900 . ?
C405 H40J 0.9900 . ?
C405 C406 1.55(2) . ?
C406 H40K 0.9900 . ?
C406 H40L 0.9900 . ?
C407 H40M 0.9900 . ?
C407 H40N 0.9900 . ?
C407 C408 1.47(2) . ?
C408 H40O 0.9900 . ?
C408 H40P 0.9900 . ?
C409 H40Q 0.9900 . ?
C409 H40R 0.9900 . ?
C409 C410 1.50(3) . ?
C410 H41A 0.9900 . ?
C410 H41B 0.9900 . ?
C411 H41C 0.9900 . ?
C411 H41D 0.9900 . ?
C411 C412 1.47(2) . ?
C412 H41E 0.9900 . ?
C412 H41F 0.9900 . ?
C413 H41G 0.9900 . ?
C413 H41H 0.9900 . ?
C413 C414 1.51(2) . ?
C414 H41I 0.9900 . ?
C414 H41J 0.9900 . ?
C415 H41K 0.9900 . ?
C415 H41L 0.9900 . ?
C415 C416 1.50(2) . ?
C416 H41M 0.9900 . ?
C416 H41N 0.9900 . ?
C417 H41O 0.9900 . ?
C417 H41P 0.9900 . ?
C417 C418 1.50(2) . ?
C418 H41Q 0.9900 . ?
C418 H41R 0.9900 . ?
Cl51 C51 1.736(15) . ?
Cl52 C52 1.687(15) . ?
C51 C52 1.425(19) . ?
C51 C56 1.41(2) . ?
C52 C53 1.36(2) . ?
C53 H53 0.9500 . ?
C53 C54 1.39(2) . ?
C54 H54 0.9500 . ?
C54 C55 1.37(2) . ?
C55 H55 0.9500 . ?
C55 C56 1.37(2) . ?
C56 H56 0.9500 . ?
Cl61 C61 1.742(14) . ?
Cl62 C62 1.721(13) . ?
C61 C62 1.372(18) . ?
C61 C66 1.397(17) . ?
C62 C63 1.35(2) . ?
C63 H63 0.9500 . ?
C63 C64 1.40(2) . ?
C64 H64 0.9500 . ?
C64 C65 1.38(2) . ?
C65 H65 0.9500 . ?
C65 C66 1.375(19) . ?
C66 H66 0.9500 . ?
Cl71 C71 1.726(14) . ?
Cl72 C72 1.704(14) . ?
C71 C72 1.380(19) . ?
C71 C76 1.380(17) . ?
C72 C73 1.43(2) . ?
C73 H73 0.9500 . ?
C73 C74 1.39(2) . ?
C74 H74 0.9500 . ?
C74 C75 1.36(2) . ?
C75 H75 0.9500 . ?
C75 C76 1.39(2) . ?
C76 H76 0.9500 . ?
Cl81 C81 1.752(18) . ?
Cl82 C82 1.725(17) . ?
C81 C82 1.44(2) . ?
C81 C86 1.45(3) . ?
C82 C83 1.36(2) . ?
C83 H83 0.9500 . ?
C83 C84 1.46(2) . ?
C84 H84 0.9500 . ?
C84 C85 1.42(2) . ?
C85 H85 0.9500 . ?
C85 C86 1.36(3) . ?
C86 H86 0.9500 . ?
C419 H41S 0.9900 . ?
C419 H41T 0.9900 . ?
C419 C420 1.51(3) . ?
C420 H42A 0.9900 . ?
C420 H42B 0.9900 . ?

loop_
_geom_torsion_atom_site_label_1
_geom_torsion_atom_site_label_2
_geom_torsion_atom_site_label_3
_geom_torsion_atom_site_label_4
_geom_torsion
_geom_torsion_site_symmetry_1
_geom_torsion_site_symmetry_2
_geom_torsion_site_symmetry_3
_geom_torsion_site_symmetry_4
_geom_torsion_publ_flag
Sn11 N101 C101 N00O -22.1(17) . . . . ?
Sn11 N101 C101 C102 161.4(8) . . . . ?
Sn11 N101 C108 N102 23.6(17) . . . . ?
Sn11 N101 C108 C107 -161.9(7) . . . . ?
Sn11 N103 C109 N102 -25.4(16) . . . . ?
Sn11 N103 C109 C110 158.8(7) . . . . ?
Sn11 N103 C116 N104 24.8(16) . . . . ?
Sn11 N103 C116 C115 -159.5(8) . . . . ?
Sn11 N105 C117 N104 -25.4(17) . . . . ?
Sn11 N105 C117 C118 157.4(8) . . . . ?
Sn11 N105 C124 N106 25.9(17) . . . . ?
Sn11 N105 C124 C123 -159.4(8) . . . . ?
Sn11 N107 C125 N106 -24.3(17) . . . . ?
Sn11 N107 C125 C126 159.8(8) . . . . ?
Sn11 N107 C132 N00O 28.6(17) . . . . ?
Sn11 N107 C132 C131 -160.0(8) . . . . ?
N00O C101 C102 C103 -2(2) . . . . ?
N00O C101 C102 C107 -176.8(11) . . . . ?
N101 C101 C102 C103 174.7(12) . . . . ?
N101 C101 C102 C107 0.0(13) . . . . ?
N102 C109 C110 C111 2(2) . . . . ?
N102 C109 C110 C115 -175.7(11) . . . . ?
N103 C109 C110 C111 177.6(12) . . . . ?
N103 C109 C110 C115 0.3(13) . . . . ?
N104 C117 C118 C119 3(2) . . . . ?
N104 C117 C118 C123 -175.1(11) . . . . ?
N105 C117 C118 C119 -179.2(13) . . . . ?
N105 C117 C118 C123 2.2(14) . . . . ?
N106 C125 C126 C127 -1(2) . . . . ?
N106 C125 C126 C131 -176.9(11) . . . . ?
N107 C125 C126 C127 174.7(12) . . . . ?
N107 C125 C126 C131 -0.7(13) . . . . ?
C101 N00O C132 N107 -1.2(19) . . . . ?
C101 N00O C132 C131 -171.4(12) . . . . ?
C101 N101 C108 N102 -175.7(11) . . . . ?
C101 N101 C108 C107 -1.1(13) . . . . ?
C101 C102 C103 C104 -177.1(12) . . . . ?
C101 C102 C107 C106 -179.9(11) . . . . ?
C101 C102 C107 C108 -0.6(13) . . . . ?
C102 C103 C104 C105 0.8(17) . . . . ?
C102 C107 C108 N101 1.1(13) . . . . ?
C102 C107 C108 N102 175.9(11) . . . . ?
C103 C102 C107 C106 4.7(18) . . . . ?
C103 C102 C107 C108 -176.0(10) . . . . ?
C103 C104 C105 C106 -0.3(19) . . . . ?
C104 C105 C106 C107 1.8(18) . . . . ?
C105 C106 C107 C102 -4.0(17) . . . . ?
C105 C106 C107 C108 177.0(12) . . . . ?
C106 C107 C108 N101 -179.8(12) . . . . ?
C106 C107 C108 N102 -5(2) . . . . ?
C107 C102 C103 C104 -2.9(17) . . . . ?
C108 N101 C101 N00O 177.2(12) . . . . ?
C108 N101 C101 C102 0.7(13) . . . . ?
C108 N102 C109 N103 -3.1(19) . . . . ?
C108 N102 C109 C110 172.1(11) . . . . ?
C109 N102 C108 N101 4.4(19) . . . . ?
C109 N102 C108 C107 -169.5(11) . . . . ?
C109 N103 C116 N104 -177.6(11) . . . . ?
C109 N103 C116 C115 -1.8(13) . . . . ?
C109 C110 C111 C112 -177.6(12) . . . . ?
C109 C110 C115 C114 178.0(11) . . . . ?
C109 C110 C115 C116 -1.3(13) . . . . ?
C110 C111 C112 C113 1.5(17) . . . . ?
C110 C115 C116 N103 1.9(13) . . . . ?
C110 C115 C116 N104 177.9(11) . . . . ?
C111 C110 C115 C114 0.3(18) . . . . ?
C111 C110 C115 C116 -179.0(11) . . . . ?
C111 C112 C113 C114 -2.1(17) . . . . ?
C112 C113 C114 C115 1.8(17) . . . . ?
C113 C114 C115 C110 -0.9(18) . . . . ?
C113 C114 C115 C116 178.2(12) . . . . ?
C114 C115 C116 N103 -177.3(12) . . . . ?
C114 C115 C116 N104 -1(2) . . . . ?
C115 C110 C111 C112 -0.5(18) . . . . ?
C116 N103 C109 N102 176.7(11) . . . . ?
C116 N103 C109 C110 0.9(12) . . . . ?
C116 N104 C117 N105 -2.6(19) . . . . ?
C116 N104 C117 C118 174.3(11) . . . . ?
C117 N104 C116 N103 2.7(19) . . . . ?
C117 N104 C116 C115 -172.4(11) . . . . ?
C117 N105 C124 N106 -175.0(12) . . . . ?
C117 N105 C124 C123 -0.3(13) . . . . ?
C117 C118 C119 C120 -175.6(13) . . . . ?
C117 C118 C123 C122 177.5(11) . . . . ?
C117 C118 C123 C124 -2.3(13) . . . . ?
C118 C119 C120 C121 -3.4(18) . . . . ?
C118 C123 C124 N105 1.7(14) . . . . ?
C118 C123 C124 N106 176.8(11) . . . . ?
C119 C118 C123 C122 -1.2(19) . . . . ?
C119 C118 C123 C124 178.9(11) . . . . ?
C119 C120 C121 C122 2.5(19) . . . . ?
C120 C121 C122 C123 -0.8(18) . . . . ?
C121 C122 C123 C118 0.2(18) . . . . ?
C121 C122 C123 C124 -180.0(12) . . . . ?
C122 C123 C124 N105 -178.2(13) . . . . ?
C122 C123 C124 N106 -3(2) . . . . ?
C123 C118 C119 C120 2.8(18) . . . . ?
C124 N105 C117 N104 176.0(12) . . . . ?
C124 N105 C117 C118 -1.2(14) . . . . ?
C124 N106 C125 N107 -1.3(19) . . . . ?
C124 N106 C125 C126 174.2(11) . . . . ?
C125 N106 C124 N105 0(2) . . . . ?
C125 N106 C124 C123 -173.9(11) . . . . ?
C125 N107 C132 N00O -172.7(12) . . . . ?
C125 N107 C132 C131 -1.3(13) . . . . ?
C125 C126 C127 C128 -176.5(12) . . . . ?
C125 C126 C131 C130 179.7(11) . . . . ?
C125 C126 C131 C132 -0.1(13) . . . . ?
C126 C127 C128 C129 -1.4(17) . . . . ?
C126 C131 C132 N00O 172.4(11) . . . . ?
C126 C131 C132 N107 0.8(14) . . . . ?
C127 C126 C131 C130 3.8(18) . . . . ?
C127 C126 C131 C132 -176.0(11) . . . . ?
C127 C128 C129 C130 2.6(18) . . . . ?
C128 C129 C130 C131 -0.4(17) . . . . ?
C129 C130 C131 C126 -2.6(17) . . . . ?
C129 C130 C131 C132 177.2(13) . . . . ?
C130 C131 C132 N00O -7(2) . . . . ?
C130 C131 C132 N107 -178.9(12) . . . . ?
C131 C126 C127 C128 -1.7(17) . . . . ?
C132 N00O C101 N101 -2(2) . . . . ?
C132 N00O C101 C102 173.6(11) . . . . ?
C132 N107 C125 N106 177.1(12) . . . . ?
C132 N107 C125 C126 1.2(13) . . . . ?
Sn21 N201 C201 N208 -28.2(16) . . . . ?
Sn21 N201 C201 C202 157.2(8) . . . . ?
Sn21 N201 C208 N202 28.1(17) . . . . ?
Sn21 N201 C208 C207 -157.7(8) . . . . ?
Sn21 N203 C209 N202 -24.7(17) . . . . ?
Sn21 N203 C209 C210 159.9(8) . . . . ?
Sn21 N203 C216 N204 18.1(18) . . . . ?
Sn21 N203 C216 C215 -160.6(8) . . . . ?
Sn21 N205 C217 N204 -29.4(17) . . . . ?
Sn21 N205 C217 C218 156.6(8) . . . . ?
Sn21 N205 C224 N206 24.3(18) . . . . ?
Sn21 N205 C224 C223 -157.3(8) . . . . ?
Sn21 N207 C225 N206 -20.5(17) . . . . ?
Sn21 N207 C225 C226 163.9(8) . . . . ?
Sn21 N207 C232 N208 21.4(17) . . . . ?
Sn21 N207 C232 C231 -162.3(8) . . . . ?
N201 C201 C202 C203 175.1(12) . . . . ?
N201 C201 C202 C207 0.9(13) . . . . ?
N202 C209 C210 C211 4(2) . . . . ?
N202 C209 C210 C215 -174.0(11) . . . . ?
N203 C209 C210 C211 179.3(13) . . . . ?
N203 C209 C210 C215 1.7(14) . . . . ?
N204 C217 C218 C219 5(2) . . . . ?
N204 C217 C218 C223 -172.4(11) . . . . ?
N205 C217 C218 C219 179.6(13) . . . . ?
N205 C217 C218 C223 1.9(14) . . . . ?
N206 C225 C226 C227 0(2) . . . . ?
N206 C225 C226 C231 -179.5(11) . . . . ?
N207 C225 C226 C227 176.3(12) . . . . ?
N207 C225 C226 C231 -3.6(14) . . . . ?
N208 C201 C202 C203 0(2) . . . . ?
N208 C201 C202 C207 -174.2(11) . . . . ?
C201 N201 C208 N202 -178.2(11) . . . . ?
C201 N201 C208 C207 -4.0(13) . . . . ?
C201 N208 C232 N207 5.9(19) . . . . ?
C201 N208 C232 C231 -170.1(11) . . . . ?
C201 C202 C203 C204 -173.9(12) . . . . ?
C201 C202 C207 C206 175.9(11) . . . . ?
C201 C202 C207 C208 -3.2(13) . . . . ?
C202 C203 C204 C205 -1.5(18) . . . . ?
C202 C207 C208 N201 4.6(13) . . . . ?
C202 C207 C208 N202 179.1(11) . . . . ?
C203 C202 C207 C206 1.0(19) . . . . ?
C203 C202 C207 C208 -178.1(11) . . . . ?
C203 C204 C205 C206 3.0(18) . . . . ?
C204 C205 C206 C207 -2.4(18) . . . . ?
C205 C206 C207 C202 0.5(18) . . . . ?
C205 C206 C207 C208 179.3(12) . . . . ?
C206 C207 C208 N201 -174.4(12) . . . . ?
C206 C207 C208 N202 0(2) . . . . ?
C207 C202 C203 C204 -0.4(18) . . . . ?
C208 N201 C201 N208 176.6(12) . . . . ?
C208 N201 C201 C202 2.0(13) . . . . ?
C208 N202 C209 N203 -1.6(19) . . . . ?
C208 N202 C209 C210 173.1(11) . . . . ?
C209 N202 C208 N201 0.2(18) . . . . ?
C209 N202 C208 C207 -173.3(11) . . . . ?
C209 N203 C216 N204 179.5(12) . . . . ?
C209 N203 C216 C215 0.9(13) . . . . ?
C209 C210 C211 C212 178.8(13) . . . . ?
C209 C210 C215 C214 176.8(11) . . . . ?
C209 C210 C215 C216 -1.1(14) . . . . ?
C210 C211 C212 C213 6.3(18) . . . . ?
C210 C215 C216 N203 0.2(14) . . . . ?
C210 C215 C216 N204 -178.6(12) . . . . ?
C211 C210 C215 C214 -1.1(19) . . . . ?
C211 C210 C215 C216 -179.1(11) . . . . ?
C211 C212 C213 C214 -3.8(19) . . . . ?
C212 C213 C214 C215 -1.3(18) . . . . ?
C213 C214 C215 C210 3.7(19) . . . . ?
C213 C214 C215 C216 -178.9(13) . . . . ?
C214 C215 C216 N203 -177.4(13) . . . . ?
C214 C215 C216 N204 4(2) . . . . ?
C215 C210 C211 C212 -3.9(18) . . . . ?
C216 N203 C209 N202 173.8(12) . . . . ?
C216 N203 C209 C210 -1.6(14) . . . . ?
C216 N204 C217 N205 -0.1(19) . . . . ?
C216 N204 C217 C218 173.1(12) . . . . ?
C217 N204 C216 N203 6(2) . . . . ?
C217 N204 C216 C215 -175.2(11) . . . . ?
C217 N205 C224 N206 -177.4(13) . . . . ?
C217 N205 C224 C223 1.0(14) . . . . ?
C217 C218 C219 C220 -177.4(13) . . . . ?
C217 C218 C223 C222 177.9(11) . . . . ?
C217 C218 C223 C224 -1.3(14) . . . . ?
C218 C219 C220 C221 0.1(18) . . . . ?
C218 C223 C224 N205 0.2(14) . . . . ?
C218 C223 C224 N206 178.7(12) . . . . ?
C219 C218 C223 C222 -0.2(19) . . . . ?
C219 C218 C223 C224 -179.3(12) . . . . ?
C219 C220 C221 C222 -0.1(19) . . . . ?
C220 C221 C222 C223 0.1(19) . . . . ?
C221 C222 C223 C218 0.1(19) . . . . ?
C221 C222 C223 C224 179.0(13) . . . . ?
C222 C223 C224 N205 -178.8(13) . . . . ?
C222 C223 C224 N206 0(2) . . . . ?
C223 C218 C219 C220 0.1(19) . . . . ?
C224 N205 C217 N204 172.3(12) . . . . ?
C224 N205 C217 C218 -1.8(14) . . . . ?
C224 N206 C225 N207 -5.3(19) . . . . ?
C224 N206 C225 C226 169.8(12) . . . . ?
C225 N206 C224 N205 3(2) . . . . ?
C225 N206 C224 C223 -175.2(12) . . . . ?
C225 N207 C232 N208 -176.9(12) . . . . ?
C225 N207 C232 C231 -0.6(13) . . . . ?
C225 C226 C227 C228 -179.0(13) . . . . ?
C225 C226 C231 C230 178.8(11) . . . . ?
C225 C226 C231 C232 3.1(13) . . . . ?
C226 C227 C228 C229 -2.3(18) . . . . ?
C226 C231 C232 N207 -1.6(13) . . . . ?
C226 C231 C232 N208 175.1(11) . . . . ?
C227 C226 C231 C230 -1.0(18) . . . . ?
C227 C226 C231 C232 -176.8(11) . . . . ?
C227 C228 C229 C230 4.0(18) . . . . ?
C228 C229 C230 C231 -4.1(18) . . . . ?
C229 C230 C231 C226 2.7(18) . . . . ?
C229 C230 C231 C232 177.0(13) . . . . ?
C230 C231 C232 N207 -176.5(13) . . . . ?
C230 C231 C232 N208 0(2) . . . . ?
C231 C226 C227 C228 0.9(17) . . . . ?
C232 N207 C225 N206 178.3(12) . . . . ?
C232 N207 C225 C226 2.6(13) . . . . ?
C232 N208 C201 N201 -1.8(19) . . . . ?
C232 N208 C201 C202 172.3(11) . . . . ?
K31 O301 C302 C301 42.3(14) . . . . ?
K31 O301 C303 C304 -56.4(14) . . . . ?
K31 O302 C304 C303 -42.2(15) . . . . ?
K31 O302 C305 C306 59.7(12) . . . . ?
K31 O303 C308 C307 48.7(13) . . . . ?
K31 O303 C309 C310 -43.6(13) . . . . ?
K31 O304 C310 C309 -54.0(13) . . . . ?
K31 O304 C311 C312 44.7(14) . . . . ?
K31 O305 C314 C313 59.3(13) . . . . ?
K31 O305 C315 C316 -49.3(13) . . . . ?
K31 O306 C316 C315 -52.6(12) . . . . ?
K31 O306 C317 C318 43.9(12) . . . . ?
K31 N301 C301 C302 51.8(13) . . . . ?
K31 N301 C307 C308 40.5(13) . . . . ?
K31 N301 C313 C314 41.1(13) . . . . ?
K31 N302 C306 C305 35.6(14) . . . . ?
K31 N302 C312 C311 46.8(12) . . . . ?
K31 N302 C318 C317 50.1(12) . . . . ?
O301 C303 C304 O302 66.7(16) . . . . ?
O302 C305 C306 N302 -65.2(16) . . . . ?
O303 C309 C310 O304 66.1(15) . . . . ?
O304 C311 C312 N302 -62.8(15) . . . . ?
O305 C315 C316 O306 70.3(14) . . . . ?
O306 C317 C318 N302 -65.1(14) . . . . ?
N301 C301 C302 O301 -65.0(15) . . . . ?
N301 C307 C308 O303 -60.8(15) . . . . ?
N301 C313 C314 O305 -68.2(15) . . . . ?
C301 N301 C307 C308 -76.0(14) . . . . ?
C301 N301 C313 C314 159.5(12) . . . . ?
C302 O301 C303 C304 167.2(12) . . . . ?
C303 O301 C302 C301 174.7(11) . . . . ?
C304 O302 C305 C306 -169.9(12) . . . . ?
C305 O302 C304 C303 -172.0(12) . . . . ?
C306 N302 C312 C311 168.0(10) . . . . ?
C306 N302 C318 C317 -72.3(14) . . . . ?
C307 N301 C301 C302 170.1(12) . . . . ?
C307 N301 C313 C314 -80.5(14) . . . . ?
C308 O303 C309 C310 176.9(11) . . . . ?
C309 O303 C308 C307 -173.2(11) . . . . ?
C310 O304 C311 C312 178.3(11) . . . . ?
C311 O304 C310 C309 169.2(11) . . . . ?
C312 N302 C306 C305 -83.5(14) . . . . ?
C312 N302 C318 C317 168.0(11) . . . . ?
C313 N301 C301 C302 -69.3(15) . . . . ?
C313 N301 C307 C308 162.9(11) . . . . ?
C314 O305 C315 C316 -177.5(12) . . . . ?
C315 O305 C314 C313 -174.0(11) . . . . ?
C316 O306 C317 C318 178.6(11) . . . . ?
C317 O306 C316 C315 169.8(10) . . . . ?
C318 N302 C306 C305 155.1(12) . . . . ?
C318 N302 C312 C311 -70.2(13) . . . . ?
K41 O401 C402 C401 43.4(16) . . . . ?
K41 O401 C403 C404 -58.6(12) . . . . ?
K41 O402 C404 C403 -39.6(14) . . . . ?
K41 O402 C405 C406 52.3(15) . . . . ?
K41 O403 C408 C407 62.6(16) . . . . ?
K41 O403 C409 C410 -48(2) . . . . ?
K41 O403 C419 C420 72(2) . . . . ?
K41 O404 C410 C409 -63.7(18) . . . . ?
K41 O404 C411 C412 44.7(17) . . . . ?
K41 O404 C420 C419 49(3) . . . . ?
K41 O405 C414 C413 49.5(13) . . . . ?
K41 O405 C415 C416 -54.0(13) . . . . ?
K41 O406 C416 C415 -46.8(13) . . . . ?
K41 O406 C417 C418 54.4(15) . . . . ?
K41 N401 C401 C402 50.1(14) . . . . ?
K41 N401 C407 C408 33.7(18) . . . . ?
K41 N401 C413 C414 49.9(13) . . . . ?
K41 N402 C406 C405 40.1(14) . . . . ?
K41 N402 C412 C411 50.1(15) . . . . ?
K41 N402 C418 C417 42.0(16) . . . . ?
K41 C419 C420 O404 -33.3(19) . . . . ?
O401 C403 C404 O402 66.8(16) . . . . ?
O402 C405 C406 N402 -61.6(17) . . . . ?
O403 C409 C410 O404 75(2) . . . . ?
O403 C419 C420 O404 -82(3) . . . . ?
O404 C411 C412 N402 -65.8(18) . . . . ?
O405 C415 C416 O406 70.0(15) . . . . ?
O406 C417 C418 N402 -65.0(19) . . . . ?
N401 C401 C402 O401 -65.4(17) . . . . ?
N401 C407 C408 O403 -63(2) . . . . ?
N401 C413 C414 O405 -68.3(15) . . . . ?
C401 N401 C407 C408 -82.6(18) . . . . ?
C401 N401 C413 C414 166.5(13) . . . . ?
C402 O401 C403 C404 166.4(12) . . . . ?
C403 O401 C402 C401 174.3(13) . . . . ?
C404 O402 C405 C406 -168.8(12) . . . . ?
C405 O402 C404 C403 179.5(13) . . . . ?
C406 N402 C412 C411 168.9(14) . . . . ?
C406 N402 C418 C417 -79.0(16) . . . . ?
C407 N401 C401 C402 170.1(12) . . . . ?
C407 N401 C413 C414 -72.7(16) . . . . ?
C408 O403 C409 C410 -172.5(17) . . . . ?
C408 O403 C419 K41 -153(2) . . . . ?
C408 O403 C419 C420 -81(3) . . . . ?
C409 O403 C408 C407 -174.2(16) . . . . ?
C410 O404 C411 C412 168.7(15) . . . . ?
C411 O404 C410 C409 165.9(16) . . . . ?
C411 O404 C420 C419 -108(2) . . . . ?
C412 N402 C406 C405 -75.5(15) . . . . ?
C412 N402 C418 C417 157.8(13) . . . . ?
C413 N401 C401 C402 -67.2(16) . . . . ?
C413 N401 C407 C408 153.8(15) . . . . ?
C414 O405 C415 C416 173.9(11) . . . . ?
C415 O405 C414 C413 177.5(11) . . . . ?
C416 O406 C417 C418 -174.5(12) . . . . ?
C417 O406 C416 C415 179.1(13) . . . . ?
C418 N402 C406 C405 160.4(12) . . . . ?
C418 N402 C412 C411 -68.0(17) . . . . ?
Cl51 C51 C52 Cl52 1.9(16) . . . . ?
Cl51 C51 C52 C53 -179.8(11) . . . . ?
Cl51 C51 C56 C55 179.3(11) . . . . ?
Cl52 C52 C53 C54 179.9(11) . . . . ?
C51 C52 C53 C54 2(2) . . . . ?
C52 C51 C56 C55 2(2) . . . . ?
C52 C53 C54 C55 0(2) . . . . ?
C53 C54 C55 C56 0(2) . . . . ?
C54 C55 C56 C51 -1(2) . . . . ?
C56 C51 C52 Cl52 179.3(11) . . . . ?
C56 C51 C52 C53 -2(2) . . . . ?
Cl61 C61 C62 Cl62 -3.0(16) . . . . ?
Cl61 C61 C62 C63 176.9(11) . . . . ?
Cl61 C61 C66 C65 -176.8(10) . . . . ?
Cl62 C62 C63 C64 -178.3(12) . . . . ?
C61 C62 C63 C64 2(2) . . . . ?
C62 C61 C66 C65 2(2) . . . . ?
C62 C63 C64 C65 -2(2) . . . . ?
C63 C64 C65 C66 2(2) . . . . ?
C64 C65 C66 C61 -2(2) . . . . ?
C66 C61 C62 Cl62 178.1(10) . . . . ?
C66 C61 C62 C63 -2(2) . . . . ?
Cl71 C71 C72 Cl72 0.3(16) . . . . ?
Cl71 C71 C72 C73 179.2(10) . . . . ?
Cl71 C71 C76 C75 -178.0(10) . . . . ?
Cl72 C72 C73 C74 179.9(11) . . . . ?
C71 C72 C73 C74 1(2) . . . . ?
C72 C71 C76 C75 1.6(19) . . . . ?
C72 C73 C74 C75 -3(2) . . . . ?
C73 C74 C75 C76 4(2) . . . . ?
C74 C75 C76 C71 -3(2) . . . . ?
C76 C71 C72 Cl72 -179.4(10) . . . . ?
C76 C71 C72 C73 0(2) . . . . ?
Cl81 C81 C82 Cl82 -4.2(18) . . . . ?
Cl81 C81 C82 C83 178.8(11) . . . . ?
Cl81 C81 C86 C85 -176.3(12) . . . . ?
Cl82 C82 C83 C84 179.3(12) . . . . ?
C81 C82 C83 C84 -4(2) . . . . ?
C82 C81 C86 C85 1(2) . . . . ?
C82 C83 C84 C85 3(2) . . . . ?
C83 C84 C85 C86 0(2) . . . . ?
C84 C85 C86 C81 -2(3) . . . . ?
C86 C81 C82 Cl82 178.1(12) . . . . ?
C86 C81 C82 C83 1(2) . . . . ?
C419 O403 C408 C407 -147(2) . . . . ?
C420 O404 C411 C412 -159.8(19) . . . . ?

loop_
_twin_individual_id
_twin_individual_mass_fraction_refined
1 0.49(3)
2 0.51(3)

loop_
_exptl_oxdiff_crystal_face_indexfrac_h
_exptl_oxdiff_crystal_face_indexfrac_k
_exptl_oxdiff_crystal_face_indexfrac_l
_exptl_oxdiff_crystal_face_x
_exptl_oxdiff_crystal_face_y
_exptl_oxdiff_crystal_face_z
0.0007 -0.0001 0.9938 0.0018 -0.0177 0.0004
-0.0007 0.0001 -0.9938 -0.0018 0.0177 -0.0004
0.0000 -0.9946 0.0007 0.0483 0.0050 0.0012
-0.0000 0.9946 -0.0007 -0.0483 -0.0050 -0.0012
0.9953 0.0000 -0.0011 -0.0008 0.0007 0.0311
-0.9953 -0.0000 0.0011 0.0008 -0.0007 -0.0311
